data_1565346
loop_
_publ_author_name
'Zhao, Yong-Ye'
'xiao, hongyan'
'Tung, Chen-Ho'
'Wu, Li-Zhu'
'Cong, Huan'

_publ_section_title
;
 Adsorptive Separation of Cyclohexanol and Cyclohexanone by Nonporous
 Adaptive Crystals of RhombicArene
;
_journal_name_full 'Chemical Science'
_journal_paper_doi 10.1039/D1SC04728K
_journal_year 2021
_chemical_formula_moiety '0.5(C74 H76 O12), 0.5(C74 H74 O12), C2 H3 N'
_chemical_formula_sum 'C76 H78 N O12'
_chemical_formula_weight 1197.39
_space_group_crystal_system monoclinic
_space_group_IT_number 4
_space_group_name_Hall 'P 2yb'
_space_group_name_H-M_alt 'P 1 21 1'
_atom_sites_solution_hydrogens geom
_atom_sites_solution_primary dual
_audit_creation_date 2020-06-02
_audit_creation_method
;
Olex2 1.2
(compiled 2018.05.29 svn.r3508 for OlexSys, GUI svn.r5506)
;
_audit_update_record
;
2021-05-17 deposited with the CCDC.	2021-11-22 downloaded from the CCDC.
;
_cell_angle_alpha 90
_cell_angle_beta 108.9620(10)
_cell_angle_gamma 90
_cell_formula_units_Z 4
_cell_length_a 20.06780(10)
_cell_length_b 15.89110(10)
_cell_length_c 25.6047(2)
_cell_measurement_reflns_used 62384
_cell_measurement_temperature 170.00(13)
_cell_measurement_theta_max 74.9900
_cell_measurement_theta_min 2.4310
_cell_volume 7722.23(10)
_computing_cell_refinement 'CrysAlisPro 1.171.40.67a (Rigaku OD, 2019)'
_computing_data_collection 'CrysAlisPro 1.171.40.67a (Rigaku OD, 2019)'
_computing_data_reduction 'CrysAlisPro 1.171.40.67a (Rigaku OD, 2019)'
_computing_molecular_graphics 'Olex2 (Dolomanov et al., 2009)'
_computing_publication_material 'Olex2 (Dolomanov et al., 2009)'
_computing_structure_refinement 'ShelXL (Sheldrick, 2015)'
_computing_structure_solution 'ShelXT (Sheldrick, 2015)'
_diffrn_ambient_environment N~2~
_diffrn_ambient_temperature 170.00(13)
_diffrn_detector 'Hybrid Pixel Array Detector'
_diffrn_detector_area_resol_mean 10.0000
_diffrn_detector_type HyPix
_diffrn_measured_fraction_theta_full 1.000
_diffrn_measured_fraction_theta_max 0.981
_diffrn_measurement_details
;
List of Runs (angles in degrees, time in seconds):

  # Type    Start    End  Width  t~exp~   \w     \q     \k     \f   Frames
#--------------------------------------------------------------------------
  1  \w    -85.00  -8.00   0.50    0.20    --  -47.20 110.00 -85.00  154
  2  \w    -57.00 -31.00   0.50    2.00    --  -99.00  61.00 -60.00   52
  3  \w    -19.00  21.00   0.50    0.20    --  -47.20  19.00-150.00   80
  4  \w     -9.00  20.00   0.50    0.20    --  -47.20  19.00-180.00   58
  5  \w   -101.00 -75.00   0.50    0.20    --  -47.20-125.00 -30.00   52
  6  \w   -113.00 -75.00   0.50    0.20    --  -47.20-125.00 -90.00   76
  7  \w   -119.00 -83.00   0.50    0.20    --  -47.20-125.00 -60.00   72
  8  \w   -112.00 -86.00   0.50    2.00    --  -99.00 -61.00-150.00   52
  9  \w   -168.00 -97.00   0.50    2.00    --  -99.00 -45.00-180.00  142
 10  \w   -168.00-141.00   0.50    2.00    --  -99.00 -61.00-150.00   54
 11  \w   -102.00 -27.00   0.50    2.00    --  -99.00  77.00 -90.00  150
 12  \w   -102.00 -26.00   0.50    2.00    --  -99.00 110.00 -85.00  152
 13  \w    -68.00 -27.00   0.50    2.00    --  -99.00  61.00  60.00   82
 14  \w    -68.00 -42.00   0.50    2.00    --  -99.00  61.00 120.00   52
 15  \w    -68.00 -29.00   0.50    2.00    --  -99.00  61.00  90.00   78
 16  \w    -20.00  23.00   0.50    0.20    --  -47.20  38.00  90.00   86
 17  \w     23.00  49.00   0.50    0.20    --   47.20-110.00 179.00   52
 18  \w     75.00 105.00   0.50    2.00    --  103.25-110.00 179.00   60
 19  \w     38.00  75.00   0.50    2.00    --  103.25 -61.00 150.00   74
 20  \w     90.00 156.00   0.50    2.00    --  103.25  15.00  30.00  132
 21  \w     93.00 169.00   0.50    2.00    --  103.25 110.00 -85.00  152
 22  \w    107.00 157.00   0.50    2.00    --  103.25  61.00-120.00  100
 23  \w     56.00 104.00   0.50    2.00    --  103.25 -94.00-180.00   96
 24  \w     36.00  71.00   0.50    2.00    --  103.25 -61.00-150.00   70
 25  \w     40.00 104.00   0.50    2.00    --  103.25-125.00 -60.00  128
 26  \w   -139.00-114.00   0.50    2.00    --  -99.00-110.00 179.00   50
 27  \w    104.00 129.00   0.50    2.00    --  103.25 110.00 -85.00   50
 28  \w    -34.00   6.00   0.50    0.20    --  -47.20  38.00 -30.00   80
 29  \w    -61.00  24.00   0.50    0.20    --  -47.20  57.00-120.00  170
 30  \w   -120.00 -94.00   0.50    0.20    --  -47.20-125.00  60.00   52
 31  \w    -31.00  25.00   0.50    0.20    --  -47.20  38.00 150.00  112
 32  \w     -6.00  28.00   0.50    0.20    --   47.20 -19.00 150.00   68
 33  \w    -89.00 -63.00   0.50    2.00    --  -99.00  77.00-180.00   52
 34  \w   -124.00 -98.00   0.50    2.00    --  -99.00 142.00 -69.27   52
 35  \w    -58.00 -26.00   0.50    2.00    --  -99.00 125.00-120.00   64
 36  \w    -59.00 -33.00   0.50    2.00    --  -99.00 143.00  16.09   52
 37  \w    -58.00 -32.00   0.50    2.00    --  -99.00 138.00 165.54   52
 38  \w    -56.00 -29.00   0.50    2.00    --  -99.00  61.00 -30.00   54
 39  \w   -143.00 -90.00   0.50    2.00    --  -99.00 -73.00-173.74  106
 40  \w   -151.00 -94.00   0.50    2.00    --  -99.00 -53.00  12.80  114
 41  \w   -167.00-132.00   0.50    2.00    --  -99.00 -53.00  25.79   70
 42  \w   -160.00-124.00   0.50    2.00    --  -99.00 -77.00-120.00   72
 43  \w   -121.00 -94.00   0.50    2.00    --  -99.00 -53.00  25.79   54
 44  \w   -153.00 -85.00   0.50    2.00    --  -99.00 -52.00  43.12  136
 45  \w   -118.00 -78.00   0.50    2.00    --  -99.00 138.00 165.54   80
 46  \w   -126.00-100.00   0.50    2.00    --  -99.00 144.00-171.50   52
 47  \w   -125.00-100.00   0.50    2.00    --  -99.00 143.00  16.09   50
 48  \w    -51.00 -26.00   0.50    2.00    --  -99.00  77.00-180.00   50
 49  \w   -112.00 -86.00   0.50    2.00    --  -99.00 125.00-120.00   52
 50  \w     33.00 111.00   0.50    2.00    --  103.25-125.00   0.00  156
 51  \w     82.00 109.00   0.50    2.00    --  103.25 -77.00 -30.00   54
 52  \w     33.00  76.00   0.50    2.00    --  103.25 -77.00 -30.00   86
 53  \w     78.00 111.00   0.50    2.00    --  103.25-125.00 120.00   66
 54  \w     83.00 108.00   0.50    2.00    --  103.25-110.00 179.00   50
 55  \w     31.00  69.00   0.50    2.00    --  103.25 -61.00-180.00   76
 56  \w     40.00 109.00   0.50    2.00    --  103.25-125.00-180.00  138
 57  \w     61.00 106.00   0.50    2.00    --  103.25 -94.00 -30.00   90
;
_diffrn_measurement_device 'four-circle diffractometer'
_diffrn_measurement_device_type 'XtaLAB Synergy R, HyPix'
_diffrn_measurement_method '\w scans'
_diffrn_orient_matrix_type 'CrysAlisPro convention (1999,Acta A55,543-557)'
_diffrn_orient_matrix_UB_11 0.0247797000
_diffrn_orient_matrix_UB_12 -0.0646384000
_diffrn_orient_matrix_UB_13 0.0472127000
_diffrn_orient_matrix_UB_21 -0.0426026000
_diffrn_orient_matrix_UB_22 -0.0692274000
_diffrn_orient_matrix_UB_23 -0.0387692000
_diffrn_orient_matrix_UB_31 0.0644536000
_diffrn_orient_matrix_UB_32 -0.0208053000
_diffrn_orient_matrix_UB_33 -0.0177735000
_diffrn_radiation_monochromator mirror
_diffrn_radiation_probe x-ray
_diffrn_radiation_type CuK\a
_diffrn_radiation_wavelength 1.54184
_diffrn_reflns_av_R_equivalents 0.0425
_diffrn_reflns_av_unetI/netI 0.0349
_diffrn_reflns_Laue_measured_fraction_full 1.000
_diffrn_reflns_Laue_measured_fraction_max 0.981
_diffrn_reflns_limit_h_max 24
_diffrn_reflns_limit_h_min -20
_diffrn_reflns_limit_k_max 19
_diffrn_reflns_limit_k_min -19
_diffrn_reflns_limit_l_max 29
_diffrn_reflns_limit_l_min -32
_diffrn_reflns_number 128124
_diffrn_reflns_point_group_measured_fraction_full 0.997
_diffrn_reflns_point_group_measured_fraction_max 0.961
_diffrn_reflns_theta_full 67.684
_diffrn_reflns_theta_max 75.437
_diffrn_reflns_theta_min 2.328
_diffrn_source 'Rotating-anode X-ray tube'
_diffrn_source_type 'PhotonJet R (Cu) X-ray Source'
_exptl_absorpt_coefficient_mu 0.554
_exptl_absorpt_correction_T_max 1.00000
_exptl_absorpt_correction_T_min 0.84403
_exptl_absorpt_correction_type multi-scan
_exptl_absorpt_process_details
;
CrysAlisPro 1.171.40.67a (Rigaku Oxford Diffraction, 2019)
Empirical absorption correction using spherical harmonics,
 implemented in SCALE3 ABSPACK scaling algorithm.
;
_exptl_crystal_colour colourless
_exptl_crystal_colour_primary colourless
_exptl_crystal_density_diffrn 1.030
_exptl_crystal_description plate
_exptl_crystal_F_000 2548
_exptl_crystal_size_max 0.2
_exptl_crystal_size_mid 0.1
_exptl_crystal_size_min 0.05
_refine_diff_density_max 0.539
_refine_diff_density_min -0.308
_refine_diff_density_rms 0.054
_refine_ls_abs_structure_details
;
 Flack x determined using 11569 quotients [(I+)-(I-)]/[(I+)+(I-)]
 (Parsons, Flack and Wagner, Acta Cryst. B69 (2013) 249-259).
;
_refine_ls_abs_structure_Flack 0.23(4)
_refine_ls_extinction_method none
_refine_ls_goodness_of_fit_ref 1.046
_refine_ls_hydrogen_treatment constr
_refine_ls_matrix_type full
_refine_ls_number_parameters 1665
_refine_ls_number_reflns 30735
_refine_ls_number_restraints 488
_refine_ls_restrained_S_all 1.089
_refine_ls_R_factor_all 0.0692
_refine_ls_R_factor_gt 0.0636
_refine_ls_shift/su_max 0.001
_refine_ls_shift/su_mean 0.000
_refine_ls_structure_factor_coef Fsqd
_refine_ls_weighting_details 'w=1/[\s^2^(Fo^2^)+(0.1327P)^2^+1.3196P] where P=(Fo^2^+2Fc^2^)/3'
_refine_ls_weighting_scheme calc
_refine_ls_wR_factor_gt 0.1867
_refine_ls_wR_factor_ref 0.1945
_reflns_Friedel_coverage 0.889
_reflns_Friedel_fraction_full 0.993
_reflns_Friedel_fraction_max 0.940
_reflns_number_gt 27346
_reflns_number_total 30735
_reflns_threshold_expression 'I > 2\s(I)'
_cod_data_source_file d1sc04728k2.cif
_cod_data_source_block tx2347c_sq
_cod_original_cell_volume 7722.22(10)
_cod_database_code 1565346
_shelx_shelxl_version_number 2016/6
_chemical_oxdiff_usercomment 'C  H  O  N  Zn'
_shelx_space_group_comment
;
The symmetry employed for this shelxl refinement is uniquely defined
by the following loop, which should always be used as a source of
symmetry information in preference to the above space-group names.
They are only intended as comments.
;
_reflns_odcompleteness_completeness 99.99
_reflns_odcompleteness_iscentric 1
_reflns_odcompleteness_theta 68.13
_olex2_refinement_description
;
1. Fixed Uiso
 At 1.2 times of:
  All C(H) groups, All C(H,H) groups
 At 1.5 times of:
  All C(H,H,H) groups, All O(H) groups
2. Restrained distances
 C98-C100 = C97-C103 = C110-C105 = C113-C106 = C150-C145 = C147-C146 = C44-C40
 = C47-C41 = C50-C49 = C54-C53 = C7-C4 = C3-C10 = C17-C16 = C20-C15
 1.51 with sigma of 0.01
 C101-C100 = C102-C101 = C103-C102 = C111-C110 = C112-C111 = C113-C112 = C150-
 C149 = C149-C148 = C148-C147 = C138-C137 = C139-C138 = C140-C139 = C51-C50 =
 C52-C51 = C53-C52 = C45-C44 = C46-C45 = C47-C46 = C8-C7 = C9-C8 = C9-C10 = C18-
 C17 = C19-C18 = C20-C19
 1.53 with sigma of 0.01
 C44A-C40 = C44-C40 = C47A-C41 = C47-C41
 1.51 with sigma of 0.01
 C45-C44 = C45A-C44A = C46-C45 = C46A-C45A = C47A-C46A = C47-C46 = C47A-C41 =
 C47-C41
 1.53 with sigma of 0.01
3. Uiso/Uaniso restraints and constraints
C100 \\sim C101 \\sim C102 \\sim C103 \\sim C110 \\sim C111 \\sim C112 \\sim
C113 \\sim C147 \\sim C148 \\sim C149 \\sim C150 \\sim C137 \\sim C138 \\sim
C139 \\sim C140 \\sim C44 \\sim C45 \\sim C46 \\sim C47 \\sim C50 \\sim C51
\\sim C52 \\sim C53 \\sim C7 \\sim C8 \\sim C9 \\sim C10 \\sim C17 \\sim C18
\\sim C19 \\sim C20: within 1.7A with sigma of 0.02 and sigma for terminal
atoms of 0.04
C44 \\sim C45 \\sim C46 \\sim C46A \\sim C45A \\sim C44A \\sim C47 \\sim C47A:
within 1.7A with sigma of 0.02 and sigma for terminal atoms of 0.04
Uanis(C100) \\sim Ueq, Uanis(C101) \\sim Ueq, Uanis(C102) \\sim Ueq,
Uanis(C103) \\sim Ueq, Uanis(C110) \\sim Ueq, Uanis(C111) \\sim Ueq,
Uanis(C112) \\sim Ueq, Uanis(C113) \\sim Ueq, Uanis(C150) \\sim Ueq,
Uanis(C149) \\sim Ueq, Uanis(C148) \\sim Ueq, Uanis(C147) \\sim Ueq,
Uanis(C137) \\sim Ueq, Uanis(C138) \\sim Ueq, Uanis(C139) \\sim Ueq,
Uanis(C140) \\sim Ueq, Uanis(C44) \\sim Ueq, Uanis(C45) \\sim Ueq, Uanis(C46)
\\sim Ueq, Uanis(C47) \\sim Ueq, Uanis(C40) \\sim Ueq, Uanis(C50) \\sim Ueq,
Uanis(C51) \\sim Ueq, Uanis(C52) \\sim Ueq, Uanis(C53) \\sim Ueq, Uanis(C7)
\\sim Ueq, Uanis(C8) \\sim Ueq, Uanis(C9) \\sim Ueq, Uanis(C10) \\sim Ueq,
Uanis(C17) \\sim Ueq, Uanis(C18) \\sim Ueq, Uanis(C19) \\sim Ueq, Uanis(C20)
\\sim Ueq: with sigma of 0.01 and sigma for terminal atoms of 0.02
Uanis(C45) \\sim Ueq: with sigma of 0.001 and sigma for terminal atoms of 0.002
Uanis(C46) \\sim Ueq, Uanis(C47) \\sim Ueq, Uanis(C47A) \\sim Ueq, Uanis(C46A)
\\sim Ueq, Uanis(C44) \\sim Ueq, Uanis(C45) \\sim Ueq, Uanis(C45A) \\sim Ueq,
Uanis(C44A) \\sim Ueq: with sigma of 0.01 and sigma for terminal atoms of 0.02
4. Others
 Sof(C47A)=Sof(H47C)=Sof(H47D)=Sof(C46A)=Sof(H46C)=Sof(H46D)=Sof(C45A)=
 Sof(H45C)=Sof(H45D)=Sof(C44A)=Sof(H44C)=Sof(H44D)=1-FVAR(1)
 Sof(C44)=Sof(H44A)=Sof(H44B)=Sof(C45)=Sof(H45A)=Sof(H45B)=Sof(C46)=Sof(H46A)=
 Sof(H46B)=Sof(C47)=Sof(H47A)=Sof(H47B)=FVAR(1)
 Fixed Y: O24(0.17424)
5.a Secondary CH2 refined with riding coordinates:
 C7(H7A,H7B), C8(H8A,H8B), C9(H9A,H9B), C10(H10A,H10B), C17(H17A,H17B),
 C18(H18A,H18B), C19(H19A,H19B), C20(H20A,H20B), C29(H29A,H29B), C44(H44A,H44B),
  C45(H45A,H45B), C46(H46A,H46B), C47(H47A,H47B), C50(H50A,H50B), C51(H51A,
 H51B), C52(H52A,H52B), C53(H53A,H53B), C66(H66A,H66B), C85(H85A,H85B),
 C100(H10C,H10D), C101(H10E,H10F), C102(H10G,H10H), C103(H10I,H10J), C110(H11A,
 H11B), C111(H11C,H11D), C112(H11E,H11F), C113(H11G,H11H), C122(H12D,H12E),
 C137(H13D,H13E), C138(H13F,H13G), C139(H13H,H13I), C140(H14B,H14C), C147(H14D,
 H14E), C150(H15A,H15B), C47A(H47C,H47D), C46A(H46C,H46D), C45A(H45C,H45D),
 C44A(H44C,H44D)
5.b Aromatic/amide H refined with riding coordinates:
 C5(H5), C14(H14), C23(H23), C26(H26), C31(H31), C34(H34), C39(H39), C55(H55),
 C59(H59), C62(H62), C68(H68), C71(H71), C78(H78), C81(H81), C87(H87), C90(H90),
  C99(H99), C107(H107), C115(H115), C118(H118), C124(H124), C127(H127),
 C132(H132), C144(H144), C148(H148), C149(H149)
5.c Idealised Me refined as rotating group:
 C27(H27A,H27B,H27C), C28(H28A,H28B,H28C), C36(H36A,H36B,H36C), C37(H37A,H37B,
 H37C), C64(H64A,H64B,H64C), C65(H65A,H65B,H65C), C73(H73A,H73B,H73C), C74(H74A,
 H74B,H74C), C83(H83A,H83B,H83C), C84(H84A,H84B,H84C), C92(H92A,H92B,H92C),
 C93(H93A,H93B,H93C), C120(H12A,H12B,H12C), C129(H12F,H12G,H12H), C130(H13A,
 H13B,H13C), C155(H15C,H15D,H15E), C76(H76A,H76B,H76C), C154(H15F,H15G,H15H)
5.d Idealised tetrahedral OH refined as rotating group:
 O1(H1), O2(H2), O7(H7), O8(H8), O13(H13), O14(H14A), O19(H19), O20(H20)
;
_olex2_submission_special_instructions 'No special instructions were received'
_oxdiff_exptl_absorpt_empirical_details
;
Empirical correction (ABSPACK) includes:
- Absorption correction using spherical harmonics
- Frame scaling
;
_oxdiff_exptl_absorpt_empirical_full_max 1.611
_oxdiff_exptl_absorpt_empirical_full_min 0.507

loop_
_space_group_symop_operation_xyz
'x, y, z'
'-x, y+1/2, -z'

loop_
_atom_site_label
_atom_site_type_symbol
_atom_site_fract_x
_atom_site_fract_y
_atom_site_fract_z
_atom_site_U_iso_or_equiv
_atom_site_adp_type
_atom_site_occupancy
_atom_site_site_symmetry_order
_atom_site_calc_flag
_atom_site_refinement_flags_posn
_atom_site_refinement_flags_adp
_atom_site_refinement_flags_occupancy
_atom_site_disorder_assembly
_atom_site_disorder_group
O1 O 0.27249(16) 0.5856(2) 1.11009(12) 0.0590(7) Uani 1 1 d . . . . .
H1 H 0.238216 0.597065 1.119505 0.088 Uiso 1 1 calc GR . . . .
O2 O 0.41211(14) 0.51392(19) 1.06507(11) 0.0496(6) Uani 1 1 d . . . . .
H2 H 0.442521 0.499472 1.051907 0.074 Uiso 1 1 calc GR . . . .
O3 O 0.47080(14) 0.4350(2) 0.99549(11) 0.0504(6) Uani 1 1 d . . . . .
O4 O 0.26013(17) 0.5534(3) 0.81155(13) 0.0707(8) Uani 1 1 d . . . . .
O5 O 0.50149(14) 0.67475(18) 0.89190(12) 0.0527(6) Uani 1 1 d . . . . .
O6 O 0.2593(3) 0.8461(3) 0.77933(17) 0.1164(19) Uani 1 1 d . . . . .
O7 O 0.2612(2) 0.8924(2) 0.89406(16) 0.0741(9) Uani 1 1 d . . . . .
H7 H 0.267844 0.848053 0.880108 0.111 Uiso 1 1 calc GR . . . .
O8 O 0.31932(15) 1.0077(3) 1.01495(11) 0.0610(8) Uani 1 1 d . . . . .
H8 H 0.326976 1.018303 1.047726 0.092 Uiso 1 1 calc GR . . . .
O9 O 0.31109(16) 1.0911(2) 1.10621(12) 0.0610(7) Uani 1 1 d . . . . .
O10 O 0.10163(15) 0.8809(2) 1.12837(12) 0.0585(7) Uani 1 1 d . . . . .
O11 O 0.36158(15) 0.8944(2) 1.26005(13) 0.0548(6) Uani 1 1 d . . . . .
O12 O 0.20600(15) 0.6056(2) 1.18919(17) 0.0685(9) Uani 1 1 d . . . . .
C1 C 0.32475(18) 0.5532(2) 1.15414(15) 0.0419(7) Uani 1 1 d . . . . .
C2 C 0.35532(18) 0.4778(2) 1.14624(14) 0.0404(7) Uani 1 1 d . . . . .
C3 C 0.41077(19) 0.4437(2) 1.18896(15) 0.0446(7) Uani 1 1 d D . . . .
C4 C 0.43701(17) 0.4864(2) 1.23910(15) 0.0444(7) Uani 1 1 d D . . . .
C5 C 0.40483(18) 0.5615(2) 1.24622(15) 0.0434(7) Uani 1 1 d . . . . .
H5 H 0.422117 0.589746 1.279727 0.052 Uiso 1 1 calc R . . . .
C6 C 0.34817(17) 0.5952(2) 1.20513(15) 0.0407(7) Uani 1 1 d . . . . .
C7 C 0.4981(2) 0.4525(3) 1.2860(2) 0.0642(11) Uani 1 1 d D U . . .
H7A H 0.481543 0.432811 1.315518 0.077 Uiso 1 1 calc R . . . .
H7B H 0.532418 0.496747 1.300655 0.077 Uiso 1 1 calc R . . . .
C8 C 0.5341(2) 0.3760(3) 1.2637(3) 0.0821(16) Uani 1 1 d D U . . .
H8A H 0.560973 0.398269 1.241418 0.098 Uiso 1 1 calc R . . . .
H8B H 0.566362 0.346273 1.294779 0.098 Uiso 1 1 calc R . . . .
C9 C 0.4803(3) 0.3172(4) 1.2304(2) 0.0847(15) Uani 1 1 d D U . . .
H9A H 0.502670 0.267299 1.221895 0.102 Uiso 1 1 calc R . . . .
H9B H 0.449397 0.300074 1.250785 0.102 Uiso 1 1 calc R . . . .
C10 C 0.4399(3) 0.3595(3) 1.17965(19) 0.0618(11) Uani 1 1 d D U . . .
H10A H 0.401051 0.323495 1.159383 0.074 Uiso 1 1 calc R . . . .
H10B H 0.469777 0.367649 1.156967 0.074 Uiso 1 1 calc R . . . .
C11 C 0.3271(2) 0.4356(2) 1.09048(16) 0.0460(8) Uani 1 1 d . . . . .
C12 C 0.35758(19) 0.4563(2) 1.05049(15) 0.0437(7) Uani 1 1 d . . . . .
C13 C 0.3298(2) 0.4252(2) 0.99660(15) 0.0466(8) Uani 1 1 d . . . . .
C14 C 0.2737(2) 0.3679(3) 0.98568(18) 0.0568(10) Uani 1 1 d . . . . .
H14 H 0.255777 0.344958 0.950470 0.068 Uiso 1 1 calc R . . . .
C15 C 0.2439(3) 0.3444(3) 1.02509(19) 0.0626(11) Uani 1 1 d D . . . .
C16 C 0.2697(2) 0.3795(3) 1.07749(17) 0.0535(9) Uani 1 1 d D . . . .
C17 C 0.2375(3) 0.3583(3) 1.12206(19) 0.0662(12) Uani 1 1 d D U . . .
H17A H 0.208800 0.405231 1.126243 0.079 Uiso 1 1 calc R . . . .
H17B H 0.275096 0.350795 1.156891 0.079 Uiso 1 1 calc R . . . .
C18 C 0.1922(4) 0.2787(5) 1.1094(3) 0.117(3) Uani 1 1 d D U . . .
H18A H 0.222580 0.229705 1.118067 0.140 Uiso 1 1 calc R . . . .
H18B H 0.162653 0.277408 1.132829 0.140 Uiso 1 1 calc R . . . .
C19 C 0.1481(4) 0.2746(5) 1.0524(3) 0.123(3) Uani 1 1 d D U . . .
H19A H 0.113838 0.319759 1.045676 0.147 Uiso 1 1 calc R . . . .
H19B H 0.122242 0.221928 1.046798 0.147 Uiso 1 1 calc R . . . .
C20 C 0.1849(3) 0.2805(4) 1.0102(2) 0.0899(18) Uani 1 1 d D U . . .
H20A H 0.150836 0.295556 0.974904 0.108 Uiso 1 1 calc R . . . .
H20B H 0.203978 0.225693 1.006193 0.108 Uiso 1 1 calc R . . . .
C21 C 0.3497(2) 0.4589(2) 0.94936(15) 0.0439(7) Uani 1 1 d . . . . .
C22 C 0.41933(19) 0.4655(2) 0.95000(14) 0.0439(7) Uani 1 1 d . . . . .
C23 C 0.4336(2) 0.5024(2) 0.90502(14) 0.0431(7) Uani 1 1 d . . . . .
H23 H 0.480109 0.506664 0.905701 0.052 Uiso 1 1 calc R . . . .
C24 C 0.3803(2) 0.5328(2) 0.85956(14) 0.0448(7) Uani 1 1 d . . . . .
C25 C 0.3106(2) 0.5229(3) 0.85828(16) 0.0509(8) Uani 1 1 d . . . . .
C26 C 0.2956(2) 0.4867(3) 0.90220(16) 0.0517(8) Uani 1 1 d . . . . .
H26 H 0.248853 0.480700 0.900595 0.062 Uiso 1 1 calc R . . . .
C27 C 0.1877(3) 0.5397(7) 0.8073(3) 0.124(3) Uani 1 1 d . . . . .
H27A H 0.157557 0.562838 0.773219 0.186 Uiso 1 1 calc GR . . . .
H27B H 0.178240 0.566715 0.837713 0.186 Uiso 1 1 calc GR . . . .
H27C H 0.179100 0.480396 0.808297 0.186 Uiso 1 1 calc GR . . . .
C28 C 0.5415(2) 0.4376(4) 0.99394(18) 0.0659(12) Uani 1 1 d . . . . .
H28A H 0.543773 0.408441 0.961702 0.099 Uiso 1 1 calc GR . . . .
H28B H 0.572586 0.410920 1.026399 0.099 Uiso 1 1 calc GR . . . .
H28C H 0.555660 0.495054 0.992683 0.099 Uiso 1 1 calc GR . . . .
C29 C 0.3976(2) 0.5811(2) 0.81546(14) 0.0480(8) Uani 1 1 d . . . . .
H29A H 0.365956 0.564707 0.779446 0.058 Uiso 1 1 calc R . . . .
H29B H 0.445439 0.568677 0.816788 0.058 Uiso 1 1 calc R . . . .
C30 C 0.3901(2) 0.6751(2) 0.82435(14) 0.0465(8) Uani 1 1 d . . . . .
C31 C 0.3298(2) 0.7181(3) 0.79503(16) 0.0593(10) Uani 1 1 d . . . . .
H31 H 0.295832 0.690690 0.766499 0.071 Uiso 1 1 calc R . . . .
C32 C 0.3185(3) 0.8013(3) 0.80692(17) 0.0635(11) Uani 1 1 d . . . . .
C33 C 0.3689(2) 0.8437(3) 0.84908(15) 0.0495(8) Uani 1 1 d . . . . .
C34 C 0.4305(2) 0.8016(2) 0.87797(15) 0.0450(7) Uani 1 1 d . . . . .
H34 H 0.464892 0.829353 0.906035 0.054 Uiso 1 1 calc R . . . .
C35 C 0.4418(2) 0.7187(2) 0.86568(15) 0.0434(7) Uani 1 1 d . . . . .
C36 C 0.5508(3) 0.7117(4) 0.9385(2) 0.0693(12) Uani 1 1 d . . . . .
H36A H 0.566519 0.764239 0.928170 0.104 Uiso 1 1 calc GR . . . .
H36B H 0.590314 0.674608 0.952752 0.104 Uiso 1 1 calc GR . . . .
H36C H 0.529126 0.721364 0.966316 0.104 Uiso 1 1 calc GR . . . .
C37 C 0.2193(4) 0.8322(9) 0.7335(4) 0.167(5) Uani 1 1 d . . . . .
H37A H 0.245122 0.831339 0.707794 0.250 Uiso 1 1 calc GR . . . .
H37B H 0.184142 0.875518 0.723148 0.250 Uiso 1 1 calc GR . . . .
H37C H 0.197006 0.778659 0.733059 0.250 Uiso 1 1 calc GR . . . .
C38 C 0.3586(2) 0.9321(3) 0.86432(15) 0.0524(9) Uani 1 1 d . . . . .
C39 C 0.4046(2) 0.9955(3) 0.85994(16) 0.0521(9) Uani 1 1 d . . . . .
H39 H 0.440566 0.982123 0.845878 0.063 Uiso 1 1 calc R . . . .
C40 C 0.3984(2) 1.0786(2) 0.87600(15) 0.0494(8) Uani 1 1 d D U . . .
C41 C 0.3452(2) 1.0984(2) 0.89813(15) 0.0503(8) Uani 1 1 d D . . . .
C42 C 0.2998(2) 1.0345(3) 0.90504(15) 0.0488(8) Uani 1 1 d . . . . .
C43 C 0.3065(2) 0.9525(3) 0.88714(16) 0.0517(8) Uani 1 1 d . . . . .
C44 C 0.4480(6) 1.1437(5) 0.8672(7) 0.058(4) Uani 0.639(11) 1 d D U P A 1
H44A H 0.427516 1.170390 0.831515 0.070 Uiso 0.639(11) 1 calc R . P A 1
H44B H 0.492131 1.117717 0.868380 0.070 Uiso 0.639(11) 1 calc R . P A 1
C45 C 0.4607(5) 1.2090(7) 0.9132(5) 0.097(3) Uani 0.639(11) 1 d D U P A 1
H45A H 0.482210 1.182099 0.948764 0.116 Uiso 0.639(11) 1 calc R . P A 1
H45B H 0.492640 1.251939 0.908684 0.116 Uiso 0.639(11) 1 calc R . P A 1
C46 C 0.3927(5) 1.2484(6) 0.9116(5) 0.068(2) Uani 0.639(11) 1 d D U P A 1
H46A H 0.371859 1.275789 0.876202 0.082 Uiso 0.639(11) 1 calc R . P A 1
H46B H 0.401837 1.291309 0.940066 0.082 Uiso 0.639(11) 1 calc R . P A 1
C47 C 0.3409(7) 1.1858(5) 0.9203(6) 0.060(3) Uani 0.639(11) 1 d D U P A 1
H47A H 0.293666 1.207313 0.902824 0.071 Uiso 0.639(11) 1 calc R . P A 1
H47B H 0.348383 1.181555 0.959569 0.071 Uiso 0.639(11) 1 calc R . P A 1
C48 C 0.2425(2) 1.0520(2) 0.92913(14) 0.0463(8) Uani 1 1 d . . . . .
C49 C 0.1761(2) 1.0801(3) 0.89522(15) 0.0495(8) Uani 1 1 d D . . . .
C50 C 0.1636(3) 1.0938(3) 0.83422(16) 0.0599(10) Uani 1 1 d D U . . .
H50A H 0.205864 1.117520 0.829611 0.072 Uiso 1 1 calc R . . . .
H50B H 0.155170 1.039760 0.815638 0.072 Uiso 1 1 calc R . . . .
C51 C 0.1030(3) 1.1506(4) 0.8072(2) 0.0754(13) Uani 1 1 d D U . . .
H51A H 0.116962 1.208375 0.817177 0.091 Uiso 1 1 calc R . . . .
H51B H 0.090730 1.145591 0.767429 0.091 Uiso 1 1 calc R . . . .
C52 C 0.0401(3) 1.1305(5) 0.8235(2) 0.097(2) Uani 1 1 d D U . . .
H52A H 0.022318 1.075928 0.808309 0.117 Uiso 1 1 calc R . . . .
H52B H 0.003754 1.171668 0.806609 0.117 Uiso 1 1 calc R . . . .
C53 C 0.0518(3) 1.1289(4) 0.8851(2) 0.0720(12) Uani 1 1 d D U . . .
H53A H 0.048266 1.185818 0.897755 0.086 Uiso 1 1 calc R . . . .
H53B H 0.014961 1.095631 0.891984 0.086 Uiso 1 1 calc R . . . .
C54 C 0.1225(2) 1.0928(3) 0.91782(16) 0.0515(8) Uani 1 1 d D . . . .
C55 C 0.1347(2) 1.0735(3) 0.97324(16) 0.0511(8) Uani 1 1 d . . . . .
H55 H 0.098227 1.080690 0.987787 0.061 Uiso 1 1 calc R . . . .
C56 C 0.1992(2) 1.0440(3) 1.00757(15) 0.0480(8) Uani 1 1 d . . . . .
C57 C 0.2542(2) 1.0360(3) 0.98513(15) 0.0495(8) Uani 1 1 d . . . . .
C58 C 0.20499(19) 1.0171(3) 1.06455(14) 0.0463(8) Uani 1 1 d . . . . .
C59 C 0.1508(2) 0.9647(3) 1.07001(15) 0.0473(8) Uani 1 1 d . . . . .
H59 H 0.113471 0.950109 1.038789 0.057 Uiso 1 1 calc R . . . .
C60 C 0.15256(19) 0.9345(3) 1.12138(15) 0.0458(7) Uani 1 1 d . . . . .
C61 C 0.20724(19) 0.9544(2) 1.16884(14) 0.0429(7) Uani 1 1 d . . . . .
C62 C 0.25928(19) 1.0093(2) 1.16340(14) 0.0442(7) Uani 1 1 d . . . . .
H62 H 0.294959 1.026633 1.194937 0.053 Uiso 1 1 calc R . . . .
C63 C 0.25899(19) 1.0385(3) 1.11204(15) 0.0481(8) Uani 1 1 d . . . . .
C64 C 0.3638(3) 1.1195(4) 1.1553(2) 0.0820(16) Uani 1 1 d . . . . .
H64A H 0.392991 1.160748 1.145921 0.123 Uiso 1 1 calc GR . . . .
H64B H 0.392332 1.072670 1.173326 0.123 Uiso 1 1 calc GR . . . .
H64C H 0.341638 1.144110 1.179674 0.123 Uiso 1 1 calc GR . . . .
C65 C 0.0477(3) 0.8544(5) 1.0802(2) 0.0906(19) Uani 1 1 d . . . . .
H65A H 0.028517 0.902340 1.057526 0.136 Uiso 1 1 calc GR . . . .
H65B H 0.011117 0.827017 1.090470 0.136 Uiso 1 1 calc GR . . . .
H65C H 0.066842 0.815740 1.060013 0.136 Uiso 1 1 calc GR . . . .
C66 C 0.21531(19) 0.9136(2) 1.22353(14) 0.0430(7) Uani 1 1 d . . . . .
H66A H 0.169415 0.905793 1.227781 0.052 Uiso 1 1 calc R . . . .
H66B H 0.243272 0.949346 1.253340 0.052 Uiso 1 1 calc R . . . .
C67 C 0.25132(18) 0.8294(2) 1.22574(14) 0.0417(7) Uani 1 1 d . . . . .
C68 C 0.21116(19) 0.7567(3) 1.20872(16) 0.0479(8) Uani 1 1 d . . . . .
H68 H 0.162487 0.759421 1.200151 0.057 Uiso 1 1 calc R . . . .
C69 C 0.24273(19) 0.6801(3) 1.20434(17) 0.0481(8) Uani 1 1 d . . . . .
C70 C 0.31468(18) 0.6747(2) 1.21477(15) 0.0426(7) Uani 1 1 d . . . . .
C71 C 0.35519(19) 0.7456(2) 1.23485(15) 0.0431(7) Uani 1 1 d . . . . .
H71 H 0.403975 0.741962 1.244670 0.052 Uiso 1 1 calc R . . . .
C72 C 0.32426(19) 0.8224(2) 1.24067(14) 0.0419(7) Uani 1 1 d . . . . .
C73 C 0.4356(2) 0.8877(3) 1.2782(3) 0.0747(14) Uani 1 1 d . . . . .
H73A H 0.451151 0.875979 1.247270 0.112 Uiso 1 1 calc GR . . . .
H73B H 0.449999 0.842884 1.304649 0.112 Uiso 1 1 calc GR . . . .
H73C H 0.455987 0.939653 1.295129 0.112 Uiso 1 1 calc GR . . . .
C74 C 0.1337(3) 0.6068(4) 1.1763(3) 0.0854(16) Uani 1 1 d . . . . .
H74A H 0.114009 0.648486 1.148408 0.128 Uiso 1 1 calc GR . . . .
H74B H 0.121778 0.620133 1.208746 0.128 Uiso 1 1 calc GR . . . .
H74C H 0.114860 0.552488 1.162714 0.128 Uiso 1 1 calc GR . . . .
O13 O 0.25583(16) 0.3890(2) 0.60972(13) 0.0568(7) Uani 1 1 d . . . . .
H13 H 0.249584 0.343844 0.622955 0.085 Uiso 1 1 calc GR . . . .
O14 O 0.18583(14) 0.4872(3) 0.48499(11) 0.0589(8) Uani 1 1 d . . . . .
H14A H 0.168265 0.510008 0.454890 0.088 Uiso 1 1 calc GR . . . .
O15 O 0.18133(15) 0.5686(3) 0.38934(11) 0.0644(8) Uani 1 1 d . . . . .
O16 O 0.39924(14) 0.3765(2) 0.36409(11) 0.0501(6) Uani 1 1 d . . . . .
O17 O 0.13753(15) 0.3874(2) 0.22927(13) 0.0573(7) Uani 1 1 d . . . . .
O18 O 0.29290(13) 0.09998(19) 0.30662(13) 0.0532(6) Uani 1 1 d . . . . .
O19 O 0.21956(15) 0.0710(2) 0.37809(11) 0.0571(7) Uani 1 1 d . . . . .
H19 H 0.253807 0.083492 0.368895 0.086 Uiso 1 1 calc GR . . . .
O20 O 0.07940(13) 0.01135(19) 0.42385(10) 0.0464(5) Uani 1 1 d . . . . .
H20 H 0.053105 0.003164 0.442055 0.070 Uiso 1 1 calc GR . . . .
O21 O 0.02119(12) -0.0646(2) 0.49532(9) 0.0442(5) Uani 1 1 d . . . . .
O22 O 0.24383(16) 0.0305(3) 0.67692(13) 0.0728(9) Uani 1 1 d . . . . .
O23 O 0.26675(17) 0.3182(2) 0.71325(14) 0.0701(9) Uani 1 1 d . . . . .
O24 O 0.00547(13) 0.174240 0.61312(11) 0.0445(5) Uani 1 1 d . . . . .
C77 C 0.34704(17) 0.4259(2) 0.37163(14) 0.0398(6) Uani 1 1 d . . . . .
C78 C 0.34853(16) 0.4567(2) 0.42271(13) 0.0377(6) Uani 1 1 d . . . . .
H78 H 0.387429 0.445388 0.453562 0.045 Uiso 1 1 calc R . . . .
C79 C 0.29294(16) 0.5044(2) 0.42894(13) 0.0388(6) Uani 1 1 d . . . . .
C80 C 0.23667(18) 0.5222(3) 0.38175(14) 0.0464(8) Uani 1 1 d . . . . .
C81 C 0.23592(18) 0.4939(3) 0.33042(14) 0.0449(7) Uani 1 1 d . . . . .
H81 H 0.198157 0.507900 0.299350 0.054 Uiso 1 1 calc R . . . .
C82 C 0.29005(17) 0.4452(2) 0.32429(13) 0.0398(7) Uani 1 1 d . . . . .
C83 C 0.4571(3) 0.3558(4) 0.4115(2) 0.0790(15) Uani 1 1 d . . . . .
H83A H 0.490509 0.322922 0.400687 0.119 Uiso 1 1 calc GR . . . .
H83B H 0.440591 0.324014 0.436751 0.119 Uiso 1 1 calc GR . . . .
H83C H 0.479195 0.406581 0.429149 0.119 Uiso 1 1 calc GR . . . .
C84 C 0.1239(3) 0.5882(6) 0.3407(2) 0.119(3) Uani 1 1 d . . . . .
H84A H 0.141315 0.616962 0.314835 0.178 Uiso 1 1 calc GR . . . .
H84B H 0.090866 0.623592 0.350292 0.178 Uiso 1 1 calc GR . . . .
H84C H 0.100890 0.537085 0.324368 0.178 Uiso 1 1 calc GR . . . .
C85 C 0.28342(19) 0.4065(2) 0.26881(14) 0.0426(7) Uani 1 1 d . . . . .
H85A H 0.329704 0.399510 0.265114 0.051 Uiso 1 1 calc R . . . .
H85B H 0.255761 0.442851 0.239276 0.051 Uiso 1 1 calc R . . . .
C86 C 0.24764(18) 0.3218(2) 0.26531(13) 0.0406(7) Uani 1 1 d . . . . .
C87 C 0.28747(18) 0.2489(2) 0.28382(14) 0.0418(7) Uani 1 1 d . . . . .
H87 H 0.336271 0.251605 0.293462 0.050 Uiso 1 1 calc R . . . .
C88 C 0.25572(18) 0.1724(2) 0.28817(15) 0.0408(7) Uani 1 1 d . . . . .
C89 C 0.18290(17) 0.1673(2) 0.27506(14) 0.0388(6) Uani 1 1 d . . . . .
C90 C 0.14313(17) 0.2386(2) 0.25445(14) 0.0408(7) Uani 1 1 d . . . . .
H90 H 0.094272 0.235520 0.244060 0.049 Uiso 1 1 calc R . . . .
C91 C 0.17459(19) 0.3146(2) 0.24896(14) 0.0430(7) Uani 1 1 d . . . . .
C92 C 0.0632(3) 0.3816(3) 0.2125(3) 0.0834(17) Uani 1 1 d . . . . .
H92A H 0.047385 0.338243 0.185160 0.125 Uiso 1 1 calc GR . . . .
H92B H 0.042844 0.434408 0.197240 0.125 Uiso 1 1 calc GR . . . .
H92C H 0.048906 0.368097 0.243892 0.125 Uiso 1 1 calc GR . . . .
C93 C 0.3674(2) 0.1027(3) 0.3229(2) 0.0676(12) Uani 1 1 d . . . . .
H93A H 0.381559 0.121531 0.292507 0.101 Uiso 1 1 calc GR . . . .
H93B H 0.386057 0.047448 0.333945 0.101 Uiso 1 1 calc GR . . . .
H93C H 0.384978 0.140847 0.353365 0.101 Uiso 1 1 calc GR . . . .
C94 C 0.14684(16) 0.0880(2) 0.28274(14) 0.0380(6) Uani 1 1 d . . . . .
C95 C 0.16573(17) 0.0438(2) 0.33256(14) 0.0413(7) Uani 1 1 d . . . . .
C96 C 0.13002(19) -0.0283(2) 0.33849(15) 0.0432(7) Uani 1 1 d . . . . .
C97 C 0.0721(2) -0.0568(2) 0.29417(17) 0.0488(8) Uani 1 1 d D . . . .
C98 C 0.05226(17) -0.0130(2) 0.24468(16) 0.0456(8) Uani 1 1 d D . . . .
C99 C 0.08950(17) 0.0591(2) 0.23975(15) 0.0421(7) Uani 1 1 d . . . . .
H99 H 0.075421 0.088682 0.206609 0.050 Uiso 1 1 calc R . . . .
C100 C -0.0091(2) -0.0405(3) 0.19522(19) 0.0601(10) Uani 1 1 d D U . . .
H10C H -0.048045 -0.002266 0.191397 0.072 Uiso 1 1 calc R . . . .
H10D H 0.004691 -0.034535 0.162426 0.072 Uiso 1 1 calc R . . . .
C101 C -0.0348(3) -0.1281(4) 0.1967(2) 0.0894(16) Uani 1 1 d D U . . .
H10E H -0.080658 -0.135154 0.168835 0.107 Uiso 1 1 calc R . . . .
H10F H -0.002411 -0.167880 0.189242 0.107 Uiso 1 1 calc R . . . .
C102 C -0.0399(3) -0.1433(4) 0.2516(2) 0.0808(15) Uani 1 1 d D U . . .
H10G H -0.059025 -0.199124 0.252354 0.097 Uiso 1 1 calc R . . . .
H10H H -0.072658 -0.103071 0.258195 0.097 Uiso 1 1 calc R . . . .
C103 C 0.0327(3) -0.1360(3) 0.29952(19) 0.0663(12) Uani 1 1 d D U . . .
H10I H 0.024415 -0.135544 0.334781 0.080 Uiso 1 1 calc R . . . .
H10J H 0.061463 -0.184714 0.298719 0.080 Uiso 1 1 calc R . . . .
C104 C 0.1550(2) -0.0742(2) 0.39220(17) 0.0498(8) Uani 1 1 d . . . . .
C105 C 0.2080(3) -0.1350(3) 0.4021(2) 0.0693(14) Uani 1 1 d D . . . .
C106 C 0.2339(3) -0.1735(3) 0.4540(2) 0.0715(14) Uani 1 1 d D . . . .
C107 C 0.2101(2) -0.1459(3) 0.49618(18) 0.0557(10) Uani 1 1 d . . . . .
H107 H 0.229106 -0.169693 0.531053 0.067 Uiso 1 1 calc R . . . .
C108 C 0.15862(19) -0.0838(2) 0.48828(15) 0.0428(7) Uani 1 1 d . . . . .
C109 C 0.12961(18) -0.0503(2) 0.43506(14) 0.0406(7) Uani 1 1 d . . . . .
C110 C 0.2369(3) -0.1591(3) 0.3563(2) 0.0832(17) Uani 1 1 d D U . . .
H11A H 0.266655 -0.113842 0.351236 0.100 Uiso 1 1 calc R . . . .
H11B H 0.197983 -0.165270 0.322169 0.100 Uiso 1 1 calc R . . . .
C111 C 0.2796(4) -0.2407(4) 0.3677(3) 0.119(3) Uani 1 1 d D U . . .
H11C H 0.247677 -0.288250 0.361388 0.143 Uiso 1 1 calc R . . . .
H11D H 0.306185 -0.245138 0.342240 0.143 Uiso 1 1 calc R . . . .
C112 C 0.3293(4) -0.2436(5) 0.4258(3) 0.116(3) Uani 1 1 d D U . . .
H11E H 0.361226 -0.196046 0.432147 0.139 Uiso 1 1 calc R . . . .
H11F H 0.357204 -0.294675 0.431058 0.139 Uiso 1 1 calc R . . . .
C113 C 0.2898(4) -0.2414(4) 0.4677(3) 0.099(2) Uani 1 1 d D U . . .
H11G H 0.267813 -0.295644 0.468200 0.119 Uiso 1 1 calc R . . . .
H11H H 0.323006 -0.231255 0.504272 0.119 Uiso 1 1 calc R . . . .
C114 C 0.14396(17) -0.0491(2) 0.53767(14) 0.0404(7) Uani 1 1 d . . . . .
C115 C 0.20057(19) -0.0276(3) 0.58375(16) 0.0485(8) Uani 1 1 d . . . . .
H115 H 0.246168 -0.037303 0.583515 0.058 Uiso 1 1 calc R . . . .
C116 C 0.19063(19) 0.0080(3) 0.63013(16) 0.0507(8) Uani 1 1 d . . . . .
C117 C 0.12241(18) 0.0243(2) 0.63158(14) 0.0404(7) Uani 1 1 d . . . . .
C118 C 0.06605(17) 0.0000(2) 0.58676(14) 0.0386(6) Uani 1 1 d . . . . .
H118 H 0.020529 0.009099 0.587361 0.046 Uiso 1 1 calc R . . . .
C119 C 0.07563(17) -0.0380(2) 0.54035(13) 0.0372(6) Uani 1 1 d . . . . .
C120 C 0.3138(3) 0.0056(6) 0.6812(3) 0.110(3) Uani 1 1 d . . . . .
H12A H 0.329945 0.038625 0.656355 0.164 Uiso 1 1 calc GR . . . .
H12B H 0.313988 -0.052892 0.671853 0.164 Uiso 1 1 calc GR . . . .
H12C H 0.344371 0.014250 0.718385 0.164 Uiso 1 1 calc GR . . . .
C122 C 0.1116(2) 0.0711(2) 0.67909(13) 0.0427(7) Uani 1 1 d . . . . .
H12D H 0.145093 0.051437 0.713517 0.051 Uiso 1 1 calc R . . . .
H12E H 0.064481 0.060652 0.680180 0.051 Uiso 1 1 calc R . . . .
C123 C 0.12178(18) 0.1648(2) 0.67258(13) 0.0395(7) Uani 1 1 d . . . . .
C124 C 0.1865(2) 0.2034(3) 0.69889(14) 0.0478(8) Uani 1 1 d . . . . .
H124 H 0.222124 0.172487 0.723833 0.057 Uiso 1 1 calc R . . . .
C125 C 0.1989(2) 0.2863(3) 0.68890(15) 0.0485(8) Uani 1 1 d . . . . .
C126 C 0.14524(19) 0.3363(2) 0.65309(13) 0.0404(7) Uani 1 1 d . . . . .
C127 C 0.07987(17) 0.2982(2) 0.62772(13) 0.0372(6) Uani 1 1 d . . . . .
H127 H 0.043465 0.329576 0.603903 0.045 Uiso 1 1 calc R . . . .
C128 C 0.06834(17) 0.2144(2) 0.63745(13) 0.0372(6) Uani 1 1 d . . . . .
C129 C -0.0479(2) 0.2181(3) 0.57228(17) 0.0543(9) Uani 1 1 d . . . . .
H12F H -0.031021 0.233110 0.542458 0.081 Uiso 1 1 calc GR . . . .
H12G H -0.060075 0.268232 0.588065 0.081 Uiso 1 1 calc GR . . . .
H12H H -0.088687 0.182874 0.558587 0.081 Uiso 1 1 calc GR . . . .
C130 C 0.2776(4) 0.3713(5) 0.7568(3) 0.101(2) Uani 1 1 d . . . . .
H13A H 0.241816 0.413991 0.747744 0.151 Uiso 1 1 calc GR . . . .
H13B H 0.323069 0.397088 0.765067 0.151 Uiso 1 1 calc GR . . . .
H13C H 0.275458 0.340182 0.788381 0.151 Uiso 1 1 calc GR . . . .
C131 C 0.15629(19) 0.4251(2) 0.63885(13) 0.0408(7) Uani 1 1 d . . . . .
C132 C 0.10929(19) 0.4872(2) 0.64323(14) 0.0428(7) Uani 1 1 d . . . . .
H132 H 0.075065 0.473440 0.659075 0.051 Uiso 1 1 calc R . . . .
C133 C 0.11193(18) 0.5692(2) 0.62464(13) 0.0395(7) Uani 1 1 d . . . . .
C134 C 0.16202(18) 0.5895(2) 0.59934(13) 0.0401(7) Uani 1 1 d . . . . .
C135 C 0.20953(18) 0.5280(2) 0.59433(13) 0.0389(6) Uani 1 1 d . . . . .
C136 C 0.20732(19) 0.4469(2) 0.61521(13) 0.0417(7) Uani 1 1 d . . . . .
C137 C 0.1639(2) 0.6756(2) 0.57452(17) 0.0494(8) Uani 1 1 d D U . . .
H13D H 0.211420 0.697619 0.589276 0.059 Uiso 1 1 calc R . . . .
H13E H 0.153131 0.669322 0.534954 0.059 Uiso 1 1 calc R . . . .
C138 C 0.1138(2) 0.7394(3) 0.5848(2) 0.0628(10) Uani 1 1 d D U . . .
H13F H 0.103184 0.781828 0.556010 0.075 Uiso 1 1 calc R . . . .
H13G H 0.136476 0.767255 0.619799 0.075 Uiso 1 1 calc R . . . .
C139 C 0.0453(3) 0.6997(3) 0.5860(2) 0.0668(11) Uani 1 1 d D U . . .
H13H H 0.021550 0.673162 0.550727 0.080 Uiso 1 1 calc R . . . .
H13I H 0.014520 0.742970 0.592076 0.080 Uiso 1 1 calc R . . . .
C140 C 0.0606(2) 0.6344(3) 0.63195(16) 0.0485(8) Uani 1 1 d D U . . .
H14B H 0.080345 0.661872 0.667479 0.058 Uiso 1 1 calc R . . . .
H14C H 0.017027 0.607102 0.631199 0.058 Uiso 1 1 calc R . . . .
C141 C 0.26358(17) 0.5452(2) 0.56701(13) 0.0370(6) Uani 1 1 d . . . . .
C142 C 0.25006(17) 0.5234(2) 0.51186(13) 0.0403(7) Uani 1 1 d . . . . .
C143 C 0.30109(16) 0.5346(2) 0.48590(13) 0.0362(6) Uani 1 1 d . . . . .
C144 C 0.36466(16) 0.5710(2) 0.51657(13) 0.0374(6) Uani 1 1 d . . . . .
H144 H 0.398915 0.579422 0.499847 0.045 Uiso 1 1 calc R . . . .
C145 C 0.37915(17) 0.5955(2) 0.57127(14) 0.0406(7) Uani 1 1 d D . . . .
C146 C 0.32879(18) 0.5808(2) 0.59720(13) 0.0388(6) Uani 1 1 d D . . . .
C147 C 0.3432(2) 0.6028(3) 0.65731(14) 0.0517(8) Uani 1 1 d D U . . .
H14D H 0.306420 0.640462 0.660075 0.062 Uiso 1 1 calc R . . . .
H14E H 0.340447 0.551818 0.677319 0.062 Uiso 1 1 calc R . . . .
C148 C 0.4123(4) 0.6431(6) 0.6844(2) 0.127(3) Uani 1 1 d D U . . .
H148 H 0.426891 0.651740 0.722371 0.152 Uiso 1 1 calc R . . . .
C149 C 0.4557(3) 0.6680(5) 0.6553(2) 0.103(2) Uani 1 1 d D U . . .
H149 H 0.491572 0.706152 0.671712 0.123 Uiso 1 1 calc R . . . .
C150 C 0.4481(2) 0.6377(3) 0.60020(16) 0.0561(9) Uani 1 1 d D U . . .
H15A H 0.485876 0.598212 0.602659 0.067 Uiso 1 1 calc R . . . .
H15B H 0.453670 0.684887 0.577932 0.067 Uiso 1 1 calc R . . . .
C155 C -0.04746(18) -0.0617(3) 0.50097(15) 0.0529(9) Uani 1 1 d . . . . .
H15C H -0.080936 -0.087427 0.469293 0.079 Uiso 1 1 calc GR . . . .
H15D H -0.060601 -0.004237 0.503725 0.079 Uiso 1 1 calc GR . . . .
H15E H -0.046881 -0.091674 0.533683 0.079 Uiso 1 1 calc GR . . . .
N1 N 0.4165(4) 0.9014(7) 1.1335(3) 0.141(3) Uani 1 1 d . . . . .
C75 C 0.3666(5) 0.8608(7) 1.1146(3) 0.107(3) Uani 1 1 d . . . . .
C76 C 0.3048(5) 0.8166(5) 1.0927(3) 0.107(2) Uani 1 1 d . . . . .
H76A H 0.277919 0.840786 1.057863 0.161 Uiso 1 1 calc GR . . . .
H76B H 0.277901 0.819185 1.117599 0.161 Uiso 1 1 calc GR . . . .
H76C H 0.315320 0.758930 1.087368 0.161 Uiso 1 1 calc GR . . . .
N3 N 0.0855(5) 0.3768(8) 0.3704(4) 0.156(4) Uani 1 1 d . . . . .
C153 C 0.1366(5) 0.3396(7) 0.3848(3) 0.113(3) Uani 1 1 d . . . . .
C154 C 0.2007(5) 0.2973(6) 0.4014(3) 0.117(3) Uani 1 1 d . . . . .
H15F H 0.226743 0.311468 0.377100 0.175 Uiso 1 1 calc GR . . . .
H15G H 0.192397 0.237746 0.400087 0.175 Uiso 1 1 calc GR . . . .
H15H H 0.227236 0.313541 0.438437 0.175 Uiso 1 1 calc GR . . . .
C47A C 0.3248(12) 1.1877(7) 0.9080(10) 0.050(4) Uani 0.361(11) 1 d D U P A 2
H47C H 0.275642 1.196638 0.886677 0.060 Uiso 0.361(11) 1 calc R . P A 2
H47D H 0.329561 1.193961 0.946704 0.060 Uiso 0.361(11) 1 calc R . P A 2
C46A C 0.3685(11) 1.2540(13) 0.8926(9) 0.081(5) Uani 0.361(11) 1 d D U P A 2
H46C H 0.335921 1.295799 0.870938 0.098 Uiso 0.361(11) 1 calc R . P A 2
H46D H 0.395872 1.281413 0.926672 0.098 Uiso 0.361(11) 1 calc R . P A 2
C45A C 0.4184(8) 1.2337(7) 0.8619(7) 0.072(3) Uani 0.361(11) 1 d D U P A 2
H45C H 0.456969 1.273708 0.872815 0.087 Uiso 0.361(11) 1 calc R . P A 2
H45D H 0.394004 1.241525 0.822785 0.087 Uiso 0.361(11) 1 calc R . P A 2
C44A C 0.4490(12) 1.1451(9) 0.8709(15) 0.068(7) Uani 0.361(11) 1 d D U P A 2
H44C H 0.465206 1.130819 0.840142 0.082 Uiso 0.361(11) 1 calc R . P A 2
H44D H 0.489759 1.144811 0.904117 0.082 Uiso 0.361(11) 1 calc R . P A 2

loop_
_atom_site_aniso_label
_atom_site_aniso_U_11
_atom_site_aniso_U_22
_atom_site_aniso_U_33
_atom_site_aniso_U_23
_atom_site_aniso_U_13
_atom_site_aniso_U_12
O1 0.0610(16) 0.0585(16) 0.0560(15) -0.0020(13) 0.0171(12) 0.0139(13)
O2 0.0620(15) 0.0447(13) 0.0526(14) -0.0110(11) 0.0331(12) -0.0165(11)
O3 0.0565(14) 0.0555(14) 0.0480(13) 0.0089(11) 0.0291(11) 0.0038(12)
O4 0.0625(17) 0.091(2) 0.0533(16) -0.0017(15) 0.0110(13) -0.0087(16)
O5 0.0544(14) 0.0442(13) 0.0644(16) -0.0059(11) 0.0261(12) 0.0044(11)
O6 0.127(4) 0.121(4) 0.070(2) -0.014(2) -0.010(2) 0.072(3)
O7 0.112(3) 0.0469(15) 0.088(2) 0.0031(15) 0.067(2) 0.0008(16)
O8 0.0591(15) 0.085(2) 0.0462(14) 0.0148(14) 0.0270(12) 0.0178(14)
O9 0.0668(16) 0.0728(19) 0.0508(14) -0.0026(13) 0.0293(13) -0.0253(14)
O10 0.0599(15) 0.0682(17) 0.0562(15) -0.0033(13) 0.0311(13) -0.0192(14)
O11 0.0559(14) 0.0374(12) 0.0685(17) -0.0180(12) 0.0167(13) -0.0065(11)
O12 0.0512(15) 0.0426(14) 0.117(3) -0.0216(16) 0.0350(16) -0.0103(12)
C1 0.0474(17) 0.0328(15) 0.0529(18) -0.0072(13) 0.0264(15) -0.0042(13)
C2 0.0509(17) 0.0290(14) 0.0514(18) -0.0028(13) 0.0307(15) -0.0024(12)
C3 0.0563(19) 0.0363(16) 0.0553(19) 0.0016(14) 0.0373(16) -0.0033(14)
C4 0.0397(15) 0.0411(16) 0.058(2) 0.0084(15) 0.0238(14) -0.0040(13)
C5 0.0427(16) 0.0385(16) 0.0502(18) -0.0057(14) 0.0164(14) -0.0076(13)
C6 0.0440(16) 0.0309(14) 0.0529(18) -0.0101(13) 0.0235(14) -0.0046(12)
C7 0.048(2) 0.067(3) 0.076(3) 0.025(2) 0.0192(19) 0.0012(18)
C8 0.049(2) 0.070(3) 0.118(4) 0.040(3) 0.016(2) 0.011(2)
C9 0.100(4) 0.080(3) 0.078(3) 0.016(3) 0.035(3) 0.025(3)
C10 0.082(3) 0.048(2) 0.074(3) 0.0090(18) 0.052(2) 0.0142(19)
C11 0.060(2) 0.0335(15) 0.0550(19) -0.0077(14) 0.0334(16) -0.0035(14)
C12 0.0573(19) 0.0316(14) 0.0537(18) -0.0067(13) 0.0338(16) -0.0077(14)
C13 0.062(2) 0.0352(15) 0.0534(19) -0.0103(14) 0.0345(17) -0.0112(15)
C14 0.075(2) 0.048(2) 0.061(2) -0.0217(17) 0.042(2) -0.0245(18)
C15 0.086(3) 0.052(2) 0.066(2) -0.0221(19) 0.048(2) -0.029(2)
C16 0.071(2) 0.0445(18) 0.060(2) -0.0087(16) 0.042(2) -0.0134(17)
C17 0.090(3) 0.063(2) 0.067(2) -0.019(2) 0.055(2) -0.029(2)
C18 0.151(5) 0.122(5) 0.110(4) -0.038(4) 0.088(4) -0.082(4)
C19 0.150(5) 0.146(5) 0.108(4) -0.071(4) 0.091(4) -0.107(5)
C20 0.115(4) 0.091(4) 0.086(3) -0.038(3) 0.062(3) -0.064(3)
C21 0.062(2) 0.0317(15) 0.0480(17) -0.0095(13) 0.0309(15) -0.0082(14)
C22 0.0582(19) 0.0360(15) 0.0451(17) -0.0041(13) 0.0271(15) -0.0009(14)
C23 0.0578(19) 0.0329(14) 0.0481(17) -0.0018(13) 0.0303(15) -0.0050(13)
C24 0.061(2) 0.0344(15) 0.0426(17) -0.0092(13) 0.0222(15) -0.0041(14)
C25 0.060(2) 0.0474(19) 0.0460(18) -0.0086(15) 0.0179(16) -0.0072(16)
C26 0.058(2) 0.0506(19) 0.0500(19) -0.0117(16) 0.0226(16) -0.0113(16)
C27 0.057(3) 0.223(10) 0.077(4) 0.023(5) 0.003(3) 0.004(4)
C28 0.058(2) 0.096(3) 0.053(2) 0.024(2) 0.0312(18) 0.012(2)
C29 0.071(2) 0.0409(17) 0.0374(16) -0.0068(13) 0.0255(16) 0.0002(16)
C30 0.071(2) 0.0382(16) 0.0373(16) -0.0010(13) 0.0268(16) 0.0032(15)
C31 0.078(3) 0.055(2) 0.0402(18) -0.0026(16) 0.0135(18) 0.0091(19)
C32 0.081(3) 0.058(2) 0.047(2) 0.0036(17) 0.0142(19) 0.021(2)
C33 0.076(2) 0.0381(17) 0.0445(17) -0.0009(14) 0.0337(17) 0.0045(16)
C34 0.061(2) 0.0364(16) 0.0497(18) -0.0034(14) 0.0342(16) -0.0018(14)
C35 0.0590(19) 0.0329(15) 0.0487(18) -0.0014(13) 0.0319(16) 0.0000(14)
C36 0.062(2) 0.073(3) 0.070(3) -0.023(2) 0.018(2) 0.006(2)
C37 0.086(5) 0.242(15) 0.132(7) 0.026(8) -0.020(5) 0.018(7)
C38 0.084(3) 0.0369(17) 0.0476(18) 0.0067(14) 0.0370(18) 0.0138(17)
C39 0.075(2) 0.0463(19) 0.0464(18) 0.0032(15) 0.0351(18) 0.0065(17)
C40 0.070(2) 0.0388(17) 0.0472(18) 0.0058(14) 0.0292(17) 0.0090(16)
C41 0.075(2) 0.0387(17) 0.0435(17) 0.0027(14) 0.0276(17) 0.0110(16)
C42 0.067(2) 0.0424(18) 0.0455(17) 0.0062(14) 0.0292(16) 0.0128(16)
C43 0.076(2) 0.0387(17) 0.0511(19) 0.0057(14) 0.0359(18) 0.0063(16)
C44 0.079(6) 0.044(5) 0.067(6) 0.006(4) 0.043(5) 0.006(5)
C45 0.097(3) 0.096(3) 0.098(3) -0.0018(14) 0.0335(16) -0.0008(14)
C46 0.079(5) 0.042(4) 0.090(6) -0.012(4) 0.035(4) -0.001(4)
C47 0.062(5) 0.052(5) 0.072(7) -0.014(4) 0.030(5) 0.000(3)
C48 0.065(2) 0.0390(16) 0.0407(16) 0.0044(13) 0.0244(15) 0.0133(15)
C49 0.069(2) 0.0392(16) 0.0438(18) 0.0008(14) 0.0231(16) 0.0054(16)
C50 0.082(3) 0.056(2) 0.0469(19) 0.0110(17) 0.0286(19) 0.013(2)
C51 0.095(3) 0.079(3) 0.057(2) 0.008(2) 0.030(2) 0.025(3)
C52 0.073(3) 0.125(5) 0.087(4) 0.050(4) 0.016(3) 0.007(3)
C53 0.067(3) 0.081(3) 0.069(3) 0.015(2) 0.023(2) 0.020(2)
C54 0.064(2) 0.0424(18) 0.0482(19) 0.0027(15) 0.0182(16) 0.0059(16)
C55 0.061(2) 0.0449(18) 0.054(2) -0.0043(16) 0.0278(17) -0.0012(16)
C56 0.057(2) 0.0492(19) 0.0434(17) -0.0017(14) 0.0243(15) 0.0001(15)
C57 0.062(2) 0.052(2) 0.0409(17) 0.0029(15) 0.0245(15) 0.0054(16)
C58 0.0529(19) 0.0506(19) 0.0434(17) -0.0030(14) 0.0268(15) 0.0011(15)
C59 0.0518(18) 0.0516(19) 0.0451(18) -0.0031(15) 0.0250(15) -0.0038(15)
C60 0.0489(18) 0.0471(18) 0.0501(18) -0.0077(15) 0.0282(15) -0.0054(14)
C61 0.0533(18) 0.0409(16) 0.0434(16) -0.0046(13) 0.0282(14) 0.0020(14)
C62 0.0510(17) 0.0440(17) 0.0427(16) -0.0060(14) 0.0222(14) -0.0031(14)
C63 0.0507(18) 0.0516(19) 0.0495(18) -0.0069(15) 0.0268(15) -0.0090(15)
C64 0.079(3) 0.113(4) 0.059(2) -0.010(3) 0.030(2) -0.049(3)
C65 0.084(3) 0.122(5) 0.067(3) -0.016(3) 0.025(3) -0.058(4)
C66 0.0560(19) 0.0357(16) 0.0460(17) -0.0025(13) 0.0286(15) 0.0044(14)
C67 0.0528(18) 0.0346(15) 0.0464(17) -0.0039(13) 0.0280(15) 0.0012(13)
C68 0.0459(18) 0.0484(19) 0.057(2) -0.0092(16) 0.0280(16) -0.0004(15)
C69 0.0478(18) 0.0404(17) 0.065(2) -0.0151(15) 0.0300(17) -0.0079(14)
C70 0.0464(17) 0.0356(16) 0.0502(18) -0.0098(13) 0.0219(14) 0.0011(13)
C71 0.0458(17) 0.0377(16) 0.0473(18) -0.0096(13) 0.0171(14) -0.0011(13)
C72 0.0521(18) 0.0322(15) 0.0441(16) -0.0091(12) 0.0194(14) -0.0040(13)
C73 0.056(2) 0.049(2) 0.111(4) -0.028(2) 0.016(2) -0.0130(19)
C74 0.060(3) 0.063(3) 0.126(5) 0.000(3) 0.021(3) -0.014(2)
O13 0.0739(17) 0.0387(12) 0.0723(18) 0.0025(12) 0.0436(15) 0.0045(12)
O14 0.0431(12) 0.096(2) 0.0421(13) -0.0211(13) 0.0200(10) -0.0235(14)
O15 0.0506(14) 0.102(2) 0.0416(13) -0.0061(14) 0.0159(11) 0.0266(15)
O16 0.0533(14) 0.0490(14) 0.0549(14) -0.0086(11) 0.0273(11) 0.0064(11)
O17 0.0568(15) 0.0411(13) 0.0683(17) 0.0196(12) 0.0124(13) -0.0024(11)
O18 0.0380(12) 0.0385(12) 0.0829(19) 0.0025(12) 0.0193(12) 0.0012(10)
O19 0.0579(15) 0.0614(16) 0.0489(14) 0.0082(12) 0.0131(12) -0.0102(13)
O20 0.0538(13) 0.0458(13) 0.0493(13) 0.0095(10) 0.0302(11) 0.0172(11)
O21 0.0442(12) 0.0524(13) 0.0418(11) -0.0098(10) 0.0218(10) -0.0034(10)
O22 0.0502(15) 0.098(2) 0.0578(17) -0.0063(17) 0.0008(13) 0.0113(16)
O23 0.0666(18) 0.0622(18) 0.0674(18) 0.0028(14) 0.0024(14) -0.0237(14)
O24 0.0452(12) 0.0371(11) 0.0537(13) 0.0026(10) 0.0195(10) -0.0026(9)
C77 0.0436(16) 0.0363(15) 0.0459(16) -0.0028(13) 0.0234(13) -0.0046(13)
C78 0.0391(15) 0.0385(15) 0.0391(15) -0.0024(12) 0.0175(12) -0.0018(12)
C79 0.0397(15) 0.0453(17) 0.0358(15) 0.0004(13) 0.0183(12) -0.0010(13)
C80 0.0421(16) 0.060(2) 0.0400(16) -0.0012(15) 0.0175(13) 0.0066(15)
C81 0.0429(16) 0.059(2) 0.0348(15) 0.0009(14) 0.0152(13) 0.0015(15)
C82 0.0470(16) 0.0409(16) 0.0383(15) -0.0022(13) 0.0231(13) -0.0098(13)
C83 0.080(3) 0.090(4) 0.069(3) 0.003(3) 0.027(2) 0.050(3)
C84 0.079(3) 0.213(9) 0.052(3) -0.011(4) 0.005(2) 0.081(5)
C85 0.0549(19) 0.0377(16) 0.0434(17) -0.0053(13) 0.0271(15) -0.0116(14)
C86 0.0500(17) 0.0384(16) 0.0389(15) -0.0021(12) 0.0221(14) -0.0096(13)
C87 0.0450(16) 0.0432(17) 0.0447(17) -0.0095(13) 0.0250(14) -0.0123(13)
C88 0.0429(16) 0.0375(16) 0.0462(17) 0.0007(13) 0.0201(13) -0.0025(13)
C89 0.0381(15) 0.0372(15) 0.0425(16) 0.0051(12) 0.0149(13) -0.0057(12)
C90 0.0404(16) 0.0384(16) 0.0432(16) 0.0074(13) 0.0128(13) -0.0068(13)
C91 0.0500(18) 0.0382(16) 0.0408(16) 0.0075(13) 0.0146(14) -0.0060(14)
C92 0.062(3) 0.049(2) 0.128(5) 0.026(3) 0.017(3) 0.003(2)
C93 0.0416(19) 0.060(2) 0.098(3) -0.005(2) 0.018(2) 0.0041(17)
C94 0.0378(15) 0.0308(14) 0.0481(17) 0.0053(12) 0.0174(13) -0.0011(12)
C95 0.0423(16) 0.0380(15) 0.0477(17) 0.0045(13) 0.0204(13) -0.0003(13)
C96 0.0561(18) 0.0308(14) 0.0566(19) 0.0051(13) 0.0376(16) 0.0065(13)
C97 0.058(2) 0.0359(16) 0.071(2) -0.0100(16) 0.0463(18) -0.0075(14)
C98 0.0432(16) 0.0386(16) 0.064(2) -0.0069(15) 0.0301(16) -0.0034(13)
C99 0.0393(15) 0.0361(15) 0.0528(18) 0.0029(13) 0.0176(14) -0.0026(12)
C100 0.052(2) 0.062(2) 0.072(3) -0.020(2) 0.0280(19) -0.0201(18)
C101 0.097(4) 0.080(3) 0.091(4) -0.013(3) 0.031(3) -0.035(3)
C102 0.094(3) 0.081(3) 0.078(3) -0.041(3) 0.043(3) -0.048(3)
C103 0.095(3) 0.049(2) 0.081(3) -0.013(2) 0.064(3) -0.025(2)
C104 0.067(2) 0.0351(16) 0.064(2) 0.0113(15) 0.0443(19) 0.0096(15)
C105 0.103(3) 0.049(2) 0.090(3) 0.031(2) 0.078(3) 0.034(2)
C106 0.097(3) 0.054(2) 0.091(3) 0.033(2) 0.070(3) 0.039(2)
C107 0.070(2) 0.0464(18) 0.068(2) 0.0235(18) 0.047(2) 0.0240(18)
C108 0.0501(17) 0.0334(15) 0.0550(19) 0.0092(14) 0.0308(15) 0.0090(13)
C109 0.0481(17) 0.0319(14) 0.0517(17) 0.0064(13) 0.0299(14) 0.0078(13)
C110 0.130(4) 0.066(3) 0.094(3) 0.034(2) 0.090(3) 0.049(3)
C111 0.186(6) 0.108(4) 0.114(4) 0.059(3) 0.117(4) 0.098(4)
C112 0.151(5) 0.113(4) 0.130(5) 0.071(4) 0.109(4) 0.095(4)
C113 0.141(5) 0.078(3) 0.120(4) 0.051(3) 0.100(4) 0.071(3)
C114 0.0453(16) 0.0314(14) 0.0510(17) 0.0057(13) 0.0245(14) 0.0062(12)
C115 0.0430(17) 0.0473(18) 0.059(2) 0.0057(16) 0.0211(15) 0.0065(14)
C116 0.0448(17) 0.0485(19) 0.0525(19) 0.0041(16) 0.0073(15) 0.0048(14)
C117 0.0498(17) 0.0315(14) 0.0410(15) 0.0062(12) 0.0163(13) 0.0026(12)
C118 0.0436(15) 0.0331(14) 0.0442(16) 0.0019(12) 0.0211(13) 0.0037(12)
C119 0.0425(16) 0.0340(14) 0.0394(15) 0.0051(12) 0.0192(12) 0.0042(12)
C120 0.046(2) 0.172(8) 0.094(4) -0.026(5) -0.001(2) 0.020(3)
C122 0.0584(19) 0.0363(15) 0.0340(15) 0.0055(12) 0.0159(13) -0.0022(14)
C123 0.0520(17) 0.0354(15) 0.0336(14) 0.0014(12) 0.0172(13) -0.0015(13)
C124 0.0550(19) 0.0445(18) 0.0397(16) 0.0065(14) 0.0097(14) -0.0050(15)
C125 0.0547(19) 0.0469(18) 0.0420(17) 0.0017(14) 0.0130(15) -0.0056(15)
C126 0.0554(18) 0.0343(15) 0.0372(15) 0.0005(12) 0.0228(14) -0.0042(13)
C127 0.0464(16) 0.0348(15) 0.0386(15) 0.0009(12) 0.0253(13) 0.0028(12)
C128 0.0471(16) 0.0351(15) 0.0360(14) -0.0007(12) 0.0223(13) -0.0012(12)
C129 0.0473(19) 0.056(2) 0.058(2) 0.0069(17) 0.0146(16) -0.0019(16)
C130 0.096(4) 0.106(5) 0.084(4) -0.032(4) 0.007(3) -0.016(4)
C131 0.0537(18) 0.0345(15) 0.0388(15) -0.0013(12) 0.0213(14) -0.0043(13)
C132 0.0571(18) 0.0403(17) 0.0378(15) -0.0028(12) 0.0249(14) -0.0040(14)
C133 0.0512(17) 0.0354(15) 0.0370(15) -0.0055(12) 0.0213(13) -0.0066(13)
C134 0.0520(17) 0.0351(15) 0.0362(14) -0.0004(12) 0.0186(13) -0.0079(13)
C135 0.0473(16) 0.0389(16) 0.0346(14) -0.0034(12) 0.0190(12) -0.0082(13)
C136 0.0576(19) 0.0337(15) 0.0406(15) -0.0047(12) 0.0251(14) -0.0038(13)
C137 0.0531(19) 0.0412(17) 0.057(2) 0.0110(15) 0.0226(16) -0.0011(15)
C138 0.075(3) 0.0443(19) 0.076(3) 0.0103(19) 0.035(2) 0.0024(18)
C139 0.074(3) 0.053(2) 0.082(3) 0.005(2) 0.037(2) 0.008(2)
C140 0.0547(19) 0.0437(17) 0.0537(19) -0.0063(15) 0.0269(16) -0.0029(15)
C141 0.0481(16) 0.0333(14) 0.0336(14) -0.0027(11) 0.0188(12) -0.0066(12)
C142 0.0403(15) 0.0477(17) 0.0344(14) -0.0050(13) 0.0143(12) -0.0051(13)
C143 0.0408(15) 0.0339(14) 0.0368(15) 0.0004(12) 0.0167(12) 0.0000(12)
C144 0.0403(15) 0.0326(14) 0.0419(15) 0.0015(12) 0.0169(12) -0.0004(12)
C145 0.0426(16) 0.0360(15) 0.0420(16) -0.0034(13) 0.0120(13) -0.0049(12)
C146 0.0502(17) 0.0304(14) 0.0343(14) -0.0014(11) 0.0118(13) -0.0051(12)
C147 0.062(2) 0.055(2) 0.0384(17) -0.0121(15) 0.0173(15) -0.0089(17)
C148 0.153(5) 0.174(6) 0.053(3) -0.033(3) 0.032(3) -0.119(5)
C149 0.058(2) 0.168(6) 0.090(4) -0.083(4) 0.036(2) -0.047(3)
C150 0.0501(19) 0.066(2) 0.050(2) -0.0164(18) 0.0133(16) -0.0188(18)
C155 0.0394(17) 0.080(3) 0.0453(18) -0.0141(18) 0.0216(14) -0.0085(17)
N1 0.107(5) 0.222(10) 0.118(5) 0.057(6) 0.071(5) 0.033(6)
C75 0.099(5) 0.164(8) 0.083(4) 0.037(5) 0.062(4) 0.039(5)
C76 0.146(7) 0.106(5) 0.090(4) 0.010(4) 0.066(5) 0.047(5)
N3 0.133(6) 0.231(11) 0.135(6) -0.053(7) 0.084(6) -0.038(7)
C153 0.116(6) 0.158(8) 0.092(5) -0.032(5) 0.069(5) -0.042(6)
C154 0.152(7) 0.126(6) 0.088(4) -0.015(4) 0.060(5) -0.054(6)
C47A 0.075(9) 0.028(5) 0.053(7) -0.003(4) 0.029(7) 0.011(5)
C46A 0.091(9) 0.054(7) 0.103(9) 0.003(7) 0.037(7) -0.006(7)
C45A 0.086(7) 0.045(5) 0.103(7) -0.007(5) 0.055(6) 0.002(5)
C44A 0.082(10) 0.060(11) 0.071(10) 0.006(9) 0.036(8) 0.000(9)

loop_
_atom_type_symbol
_atom_type_description
_atom_type_scat_dispersion_real
_atom_type_scat_dispersion_imag
_atom_type_scat_source
C C 0.0181 0.0091 'International Tables Vol C Tables 4.2.6.8 and 6.1.1.4'
H H 0.0000 0.0000 'International Tables Vol C Tables 4.2.6.8 and 6.1.1.4'
N N 0.0311 0.0180 'International Tables Vol C Tables 4.2.6.8 and 6.1.1.4'
O O 0.0492 0.0322 'International Tables Vol C Tables 4.2.6.8 and 6.1.1.4'

loop_
_geom_angle_atom_site_label_1
_geom_angle_atom_site_label_2
_geom_angle_atom_site_label_3
_geom_angle
_geom_angle_site_symmetry_1
_geom_angle_site_symmetry_3
_geom_angle_publ_flag
C22 O3 C28 116.5(3) . . ?
C25 O4 C27 116.8(4) . . ?
C35 O5 C36 117.9(3) . . ?
C37 O6 C32 126.7(7) . . ?
C63 O9 C64 117.8(3) . . ?
C60 O10 C65 117.3(3) . . ?
C72 O11 C73 116.7(3) . . ?
C74 O12 C69 118.6(4) . . ?
O1 C1 C2 117.4(3) . . ?
O1 C1 C6 121.6(3) . . ?
C2 C1 C6 120.9(3) . . ?
C1 C2 C3 119.9(3) . . ?
C1 C2 C11 118.2(3) . . ?
C3 C2 C11 121.9(3) . . ?
C2 C3 C4 120.0(3) . . ?
C2 C3 C10 118.2(3) . . ?
C4 C3 C10 121.8(4) . . ?
C3 C4 C5 118.9(3) . . ?
C3 C4 C7 121.7(3) . . ?
C5 C4 C7 119.4(4) . . ?
C6 C5 C4 122.2(3) . . ?
C1 C6 C70 121.6(3) . . ?
C5 C6 C1 117.9(3) . . ?
C5 C6 C70 120.5(3) . . ?
C4 C7 C8 109.2(4) . . ?
C9 C8 C7 110.8(4) . . ?
C10 C9 C8 108.3(5) . . ?
C9 C10 C3 113.7(4) . . ?
C12 C11 C2 118.1(3) . . ?
C12 C11 C16 119.8(3) . . ?
C16 C11 C2 122.0(3) . . ?
O2 C12 C11 117.1(3) . . ?
O2 C12 C13 121.8(3) . . ?
C11 C12 C13 120.8(3) . . ?
C12 C13 C14 117.5(3) . . ?
C12 C13 C21 123.2(3) . . ?
C14 C13 C21 118.7(3) . . ?
C15 C14 C13 122.7(4) . . ?
C14 C15 C16 118.9(3) . . ?
C14 C15 C20 119.2(4) . . ?
C16 C15 C20 121.9(4) . . ?
C11 C16 C17 118.5(3) . . ?
C15 C16 C11 120.2(3) . . ?
C15 C16 C17 121.3(3) . . ?
C16 C17 C18 113.2(4) . . ?
C19 C18 C17 112.3(6) . . ?
C18 C19 C20 116.3(6) . . ?
C19 C20 C15 113.0(4) . . ?
C22 C21 C13 123.2(3) . . ?
C22 C21 C26 118.5(3) . . ?
C26 C21 C13 118.3(3) . . ?
O3 C22 C21 117.3(3) . . ?
O3 C22 C23 123.2(3) . . ?
C21 C22 C23 119.5(3) . . ?
C24 C23 C22 121.8(3) . . ?
C23 C24 C25 118.3(3) . . ?
C23 C24 C29 120.5(3) . . ?
C25 C24 C29 121.1(3) . . ?
O4 C25 C24 115.3(3) . . ?
O4 C25 C26 124.0(4) . . ?
C26 C25 C24 120.7(4) . . ?
C25 C26 C21 121.2(4) . . ?
C24 C29 C30 109.3(3) . . ?
C31 C30 C29 121.0(4) . . ?
C31 C30 C35 118.0(3) . . ?
C35 C30 C29 120.8(3) . . ?
C30 C31 C32 121.9(4) . . ?
O6 C32 C31 123.9(4) . . ?
O6 C32 C33 116.1(4) . . ?
C33 C32 C31 120.0(4) . . ?
C32 C33 C34 118.5(3) . . ?
C32 C33 C38 122.2(4) . . ?
C34 C33 C38 119.3(4) . . ?
C35 C34 C33 121.2(4) . . ?
O5 C35 C30 115.9(3) . . ?
O5 C35 C34 123.8(3) . . ?
C34 C35 C30 120.3(3) . . ?
C39 C38 C33 120.5(3) . . ?
C43 C38 C33 121.1(4) . . ?
C43 C38 C39 118.2(3) . . ?
C38 C39 C40 122.2(3) . . ?
C39 C40 C44 118.7(5) . . ?
C39 C40 C44A 120.8(10) . . ?
C41 C40 C39 118.9(3) . . ?
C41 C40 C44 122.4(5) . . ?
C41 C40 C44A 120.3(10) . . ?
C40 C41 C42 119.8(3) . . ?
C40 C41 C47 120.2(6) . . ?
C40 C41 C47A 124.0(9) . . ?
C42 C41 C47 119.7(5) . . ?
C42 C41 C47A 115.5(9) . . ?
C41 C42 C48 122.1(3) . . ?
C43 C42 C41 119.5(3) . . ?
C43 C42 C48 118.4(3) . . ?
O7 C43 C38 120.8(3) . . ?
O7 C43 C42 117.9(3) . . ?
C38 C43 C42 121.3(4) . . ?
C40 C44 C45 107.8(9) . . ?
C46 C45 C44 110.0(8) . . ?
C45 C46 C47 112.8(9) . . ?
C46 C47 C41 115.2(8) . . ?
C49 C48 C42 120.3(3) . . ?
C57 C48 C42 119.6(3) . . ?
C57 C48 C49 120.0(3) . . ?
C48 C49 C50 119.3(3) . . ?
C54 C49 C48 119.6(3) . . ?
C54 C49 C50 121.1(4) . . ?
C51 C50 C49 113.7(4) . . ?
C52 C51 C50 112.3(4) . . ?
C51 C52 C53 115.9(5) . . ?
C54 C53 C52 112.5(4) . . ?
C49 C54 C53 122.7(4) . . ?
C49 C54 C55 119.2(4) . . ?
C55 C54 C53 118.1(4) . . ?
C56 C55 C54 122.6(3) . . ?
C55 C56 C57 117.8(3) . . ?
C55 C56 C58 118.6(3) . . ?
C57 C56 C58 123.5(3) . . ?
O8 C57 C48 116.5(3) . . ?
O8 C57 C56 122.7(3) . . ?
C48 C57 C56 120.7(4) . . ?
C59 C58 C56 116.7(3) . . ?
C63 C58 C56 125.5(3) . . ?
C63 C58 C59 117.8(3) . . ?
C60 C59 C58 120.9(3) . . ?
O10 C60 C59 122.8(3) . . ?
C61 C60 O10 115.8(3) . . ?
C61 C60 C59 121.4(3) . . ?
C60 C61 C62 117.3(3) . . ?
C60 C61 C66 122.3(3) . . ?
C62 C61 C66 120.1(3) . . ?
C63 C62 C61 121.8(3) . . ?
O9 C63 C62 122.1(3) . . ?
C58 C63 O9 117.2(3) . . ?
C58 C63 C62 120.6(3) . . ?
C61 C66 C67 108.7(3) . . ?
C68 C67 C66 120.0(3) . . ?
C72 C67 C66 121.8(3) . . ?
C72 C67 C68 118.0(3) . . ?
C69 C68 C67 121.1(3) . . ?
O12 C69 C68 123.8(3) . . ?
O12 C69 C70 115.4(3) . . ?
C70 C69 C68 120.8(3) . . ?
C69 C70 C6 121.3(3) . . ?
C69 C70 C71 118.1(3) . . ?
C71 C70 C6 120.6(3) . . ?
C70 C71 C72 121.4(3) . . ?
O11 C72 C67 115.8(3) . . ?
O11 C72 C71 124.0(3) . . ?
C67 C72 C71 120.2(3) . . ?
C80 O15 C84 116.5(3) . . ?
C77 O16 C83 117.5(3) . . ?
C91 O17 C92 116.5(3) . . ?
C88 O18 C93 118.8(3) . . ?
C119 O21 C155 115.8(2) . . ?
C116 O22 C120 117.6(4) . . ?
C130 O23 C125 117.7(5) . . ?
C128 O24 C129 118.1(3) . . ?
O16 C77 C78 123.4(3) . . ?
O16 C77 C82 116.7(3) . . ?
C78 C77 C82 119.9(3) . . ?
C77 C78 C79 121.6(3) . . ?
C78 C79 C143 116.5(3) . . ?
C80 C79 C78 117.7(3) . . ?
C80 C79 C143 125.7(3) . . ?
C79 C80 O15 116.4(3) . . ?
C81 C80 O15 122.6(3) . . ?
C81 C80 C79 120.9(3) . . ?
C82 C81 C80 121.5(3) . . ?
C77 C82 C85 121.3(3) . . ?
C81 C82 C77 118.3(3) . . ?
C81 C82 C85 120.1(3) . . ?
C82 C85 C86 108.2(3) . . ?
C87 C86 C85 120.5(3) . . ?
C91 C86 C85 121.5(3) . . ?
C91 C86 C87 117.6(3) . . ?
C88 C87 C86 121.6(3) . . ?
O18 C88 C87 123.3(3) . . ?
O18 C88 C89 116.5(3) . . ?
C89 C88 C87 120.2(3) . . ?
C88 C89 C94 122.1(3) . . ?
C90 C89 C88 118.3(3) . . ?
C90 C89 C94 119.6(3) . . ?
C89 C90 C91 121.6(3) . . ?
O17 C91 C86 115.6(3) . . ?
O17 C91 C90 123.8(3) . . ?
C90 C91 C86 120.6(3) . . ?
C95 C94 C89 123.0(3) . . ?
C99 C94 C89 119.1(3) . . ?
C99 C94 C95 117.8(3) . . ?
O19 C95 C94 121.4(3) . . ?
O19 C95 C96 117.3(3) . . ?
C96 C95 C94 121.3(3) . . ?
C95 C96 C97 119.9(3) . . ?
C95 C96 C104 118.3(3) . . ?
C97 C96 C104 121.8(3) . . ?
C96 C97 C103 120.8(4) . . ?
C98 C97 C96 119.4(3) . . ?
C98 C97 C103 119.8(4) . . ?
C97 C98 C99 119.4(3) . . ?
C97 C98 C100 122.2(3) . . ?
C99 C98 C100 118.3(3) . . ?
C94 C99 C98 122.0(3) . . ?
C101 C100 C98 116.3(4) . . ?
C102 C101 C100 108.2(4) . . ?
C101 C102 C103 113.7(4) . . ?
C97 C103 C102 111.6(4) . . ?
C105 C104 C96 120.9(3) . . ?
C105 C104 C109 119.5(3) . . ?
C109 C104 C96 119.3(3) . . ?
C104 C105 C106 120.0(3) . . ?
C104 C105 C110 119.6(4) . . ?
C106 C105 C110 120.4(4) . . ?
C105 C106 C113 123.4(4) . . ?
C107 C106 C105 119.0(3) . . ?
C107 C106 C113 117.5(4) . . ?
C106 C107 C108 122.5(4) . . ?
C107 C108 C109 117.6(3) . . ?
C107 C108 C114 118.6(3) . . ?
C109 C108 C114 123.4(3) . . ?
O20 C109 C104 117.3(3) . . ?
O20 C109 C108 121.4(3) . . ?
C108 C109 C104 121.1(3) . . ?
C105 C110 C111 113.5(4) . . ?
C112 C111 C110 111.5(5) . . ?
C111 C112 C113 111.5(5) . . ?
C106 C113 C112 111.6(4) . . ?
C115 C114 C108 118.6(3) . . ?
C115 C114 C119 118.0(3) . . ?
C119 C114 C108 123.4(3) . . ?
C116 C115 C114 121.5(3) . . ?
O22 C116 C115 124.6(3) . . ?
O22 C116 C117 114.8(3) . . ?
C115 C116 C117 120.6(3) . . ?
C116 C117 C122 120.7(3) . . ?
C118 C117 C116 118.0(3) . . ?
C118 C117 C122 121.2(3) . . ?
C117 C118 C119 121.7(3) . . ?
O21 C119 C114 116.3(3) . . ?
O21 C119 C118 123.7(3) . . ?
C118 C119 C114 120.0(3) . . ?
C117 C122 C123 109.7(3) . . ?
C124 C123 C122 121.0(3) . . ?
C124 C123 C128 117.5(3) . . ?
C128 C123 C122 121.4(3) . . ?
C125 C124 C123 121.8(3) . . ?
O23 C125 C126 120.9(3) . . ?
C124 C125 O23 118.3(3) . . ?
C124 C125 C126 120.8(3) . . ?
C125 C126 C131 123.3(3) . . ?
C127 C126 C125 117.4(3) . . ?
C127 C126 C131 119.2(3) . . ?
C128 C127 C126 121.2(3) . . ?
O24 C128 C123 115.5(3) . . ?
O24 C128 C127 123.2(3) . . ?
C127 C128 C123 121.2(3) . . ?
C132 C131 C126 119.4(3) . . ?
C136 C131 C126 122.0(3) . . ?
C136 C131 C132 118.1(3) . . ?
C133 C132 C131 122.2(3) . . ?
C132 C133 C134 119.1(3) . . ?
C132 C133 C140 119.6(3) . . ?
C134 C133 C140 121.3(3) . . ?
C133 C134 C135 119.7(3) . . ?
C133 C134 C137 121.5(3) . . ?
C135 C134 C137 118.8(3) . . ?
C134 C135 C136 120.0(3) . . ?
C134 C135 C141 122.3(3) . . ?
C136 C135 C141 117.7(3) . . ?
O13 C136 C131 121.4(3) . . ?
O13 C136 C135 117.6(3) . . ?
C131 C136 C135 120.9(3) . . ?
C138 C137 C134 115.1(3) . . ?
C137 C138 C139 112.5(4) . . ?
C138 C139 C140 110.0(4) . . ?
C133 C140 C139 110.1(3) . . ?
C142 C141 C135 119.8(3) . . ?
C142 C141 C146 119.9(3) . . ?
C146 C141 C135 120.3(3) . . ?
O14 C142 C141 117.0(3) . . ?
O14 C142 C143 121.8(3) . . ?
C141 C142 C143 121.2(3) . . ?
C142 C143 C79 123.9(3) . . ?
C144 C143 C79 118.4(3) . . ?
C144 C143 C142 117.6(3) . . ?
C143 C144 C145 122.6(3) . . ?
C144 C145 C146 119.0(3) . . ?
C144 C145 C150 118.7(3) . . ?
C146 C145 C150 122.3(3) . . ?
C141 C146 C147 119.3(3) . . ?
C145 C146 C141 119.6(3) . . ?
C145 C146 C147 121.1(3) . . ?
C148 C147 C146 114.7(4) . . ?
C149 C148 C147 122.2(4) . . ?
C148 C149 C150 123.1(4) . . ?
C149 C150 C145 114.7(3) . . ?
N1 C75 C76 176.4(10) . . ?
N3 C153 C154 177.1(11) . . ?
C46A C47A C41 113.6(15) . . ?
C45A C46A C47A 122.3(17) . . ?
C46A C45A C44A 115.3(15) . . ?
C40 C44A C45A 114.3(13) . . ?

loop_
_geom_bond_atom_site_label_1
_geom_bond_atom_site_label_2
_geom_bond_distance
_geom_bond_site_symmetry_2
_geom_bond_publ_flag
O1 C1 1.366(5) . ?
O2 C12 1.382(4) . ?
O3 C22 1.370(5) . ?
O3 C28 1.434(5) . ?
O4 C25 1.380(5) . ?
O4 C27 1.438(7) . ?
O5 C35 1.361(5) . ?
O5 C36 1.407(5) . ?
O6 C32 1.368(6) . ?
O6 C37 1.207(10) . ?
O7 C43 1.370(5) . ?
O8 C57 1.359(5) . ?
O9 C63 1.383(4) . ?
O9 C64 1.428(6) . ?
O10 C60 1.386(4) . ?
O10 C65 1.415(6) . ?
O11 C72 1.370(4) . ?
O11 C73 1.408(5) . ?
O12 C69 1.382(4) . ?
O12 C74 1.380(6) . ?
C1 C2 1.391(4) . ?
C1 C6 1.404(5) . ?
C2 C3 1.392(5) . ?
C2 C11 1.511(5) . ?
C3 C4 1.395(5) . ?
C3 C10 1.509(5) . ?
C4 C5 1.397(5) . ?
C4 C7 1.510(5) . ?
C5 C6 1.382(5) . ?
C6 C70 1.490(4) . ?
C7 C8 1.611(7) . ?
C8 C9 1.474(7) . ?
C9 C10 1.454(6) . ?
C11 C12 1.392(5) . ?
C11 C16 1.408(5) . ?
C12 C13 1.400(5) . ?
C13 C14 1.404(5) . ?
C13 C21 1.491(5) . ?
C14 C15 1.381(5) . ?
C15 C16 1.389(6) . ?
C15 C20 1.512(5) . ?
C16 C17 1.521(5) . ?
C17 C18 1.530(6) . ?
C18 C19 1.441(8) . ?
C19 C20 1.496(6) . ?
C21 C22 1.396(5) . ?
C21 C26 1.408(6) . ?
C22 C23 1.403(5) . ?
C23 C24 1.387(5) . ?
C24 C25 1.397(5) . ?
C24 C29 1.497(5) . ?
C25 C26 1.381(6) . ?
C29 C30 1.526(5) . ?
C30 C31 1.379(6) . ?
C30 C35 1.401(5) . ?
C31 C32 1.392(6) . ?
C32 C33 1.390(6) . ?
C33 C34 1.390(6) . ?
C33 C38 1.490(5) . ?
C34 C35 1.390(5) . ?
C38 C39 1.396(6) . ?
C38 C43 1.391(5) . ?
C39 C40 1.400(5) . ?
C40 C41 1.399(5) . ?
C40 C44 1.501(8) . ?
C40 C44A 1.501(13) . ?
C41 C42 1.413(6) . ?
C41 C47 1.513(7) . ?
C41 C47A 1.520(9) . ?
C42 C43 1.403(5) . ?
C42 C48 1.497(5) . ?
C44 C45 1.527(10) . ?
C45 C46 1.490(8) . ?
C46 C47 1.506(8) . ?
C48 C49 1.406(5) . ?
C48 C57 1.399(5) . ?
C49 C50 1.515(5) . ?
C49 C54 1.392(5) . ?
C50 C51 1.491(6) . ?
C51 C52 1.487(7) . ?
C52 C53 1.519(7) . ?
C53 C54 1.508(6) . ?
C54 C55 1.394(5) . ?
C55 C56 1.388(6) . ?
C56 C57 1.406(5) . ?
C56 C58 1.488(5) . ?
C58 C59 1.412(5) . ?
C58 C63 1.383(5) . ?
C59 C60 1.390(5) . ?
C60 C61 1.383(5) . ?
C61 C62 1.402(5) . ?
C61 C66 1.503(5) . ?
C62 C63 1.393(5) . ?
C66 C67 1.514(4) . ?
C67 C68 1.394(5) . ?
C67 C72 1.392(5) . ?
C68 C69 1.393(5) . ?
C69 C70 1.383(5) . ?
C70 C71 1.386(5) . ?
C71 C72 1.399(5) . ?
O13 C136 1.379(4) . ?
O14 C142 1.374(4) . ?
O15 C80 1.398(4) . ?
O15 C84 1.429(6) . ?
O16 C77 1.372(4) . ?
O16 C83 1.418(6) . ?
O17 C91 1.378(4) . ?
O17 C92 1.415(6) . ?
O18 C88 1.369(4) . ?
O18 C93 1.415(5) . ?
O19 C95 1.376(4) . ?
O20 C109 1.368(4) . ?
O21 C119 1.372(4) . ?
O21 C155 1.432(4) . ?
O22 C116 1.368(5) . ?
O22 C120 1.427(6) . ?
O23 C125 1.395(5) . ?
O23 C130 1.358(7) . ?
O24 C128 1.370(4) . ?
O24 C129 1.413(5) . ?
C77 C78 1.388(4) . ?
C77 C82 1.404(5) . ?
C78 C79 1.400(4) . ?
C79 C80 1.389(5) . ?
C79 C143 1.493(4) . ?
C80 C81 1.385(5) . ?
C81 C82 1.383(5) . ?
C82 C85 1.514(4) . ?
C85 C86 1.515(4) . ?
C86 C87 1.399(5) . ?
C86 C91 1.392(5) . ?
C87 C88 1.394(5) . ?
C88 C89 1.391(5) . ?
C89 C90 1.388(5) . ?
C89 C94 1.497(4) . ?
C90 C91 1.391(4) . ?
C94 C95 1.396(5) . ?
C94 C99 1.387(5) . ?
C95 C96 1.385(5) . ?
C96 C97 1.410(6) . ?
C96 C104 1.492(5) . ?
C97 C98 1.386(6) . ?
C97 C103 1.515(4) . ?
C98 C99 1.396(5) . ?
C98 C100 1.516(5) . ?
C100 C101 1.490(6) . ?
C101 C102 1.460(7) . ?
C102 C103 1.576(7) . ?
C104 C105 1.398(5) . ?
C104 C109 1.404(5) . ?
C105 C106 1.400(6) . ?
C105 C110 1.517(5) . ?
C106 C107 1.387(6) . ?
C106 C113 1.514(5) . ?
C107 C108 1.395(5) . ?
C108 C109 1.401(5) . ?
C108 C114 1.494(5) . ?
C110 C111 1.528(6) . ?
C111 C112 1.500(9) . ?
C112 C113 1.527(6) . ?
C114 C115 1.389(5) . ?
C114 C119 1.406(4) . ?
C115 C116 1.387(6) . ?
C116 C117 1.405(5) . ?
C117 C118 1.379(5) . ?
C117 C122 1.500(5) . ?
C118 C119 1.401(4) . ?
C122 C123 1.520(4) . ?
C123 C124 1.395(5) . ?
C123 C128 1.397(5) . ?
C124 C125 1.379(5) . ?
C125 C126 1.412(5) . ?
C126 C127 1.398(5) . ?
C126 C131 1.491(4) . ?
C127 C128 1.388(4) . ?
C131 C132 1.395(5) . ?
C131 C136 1.392(5) . ?
C132 C133 1.394(5) . ?
C133 C134 1.399(4) . ?
C133 C140 1.516(5) . ?
C134 C135 1.400(5) . ?
C134 C137 1.515(4) . ?
C135 C136 1.402(5) . ?
C135 C141 1.495(4) . ?
C137 C138 1.510(5) . ?
C138 C139 1.520(6) . ?
C139 C140 1.524(6) . ?
C141 C142 1.393(4) . ?
C141 C146 1.404(5) . ?
C142 C143 1.402(4) . ?
C143 C144 1.389(5) . ?
C144 C145 1.390(5) . ?
C145 C146 1.398(5) . ?
C145 C150 1.499(4) . ?
C146 C147 1.512(4) . ?
C147 C148 1.479(6) . ?
C148 C149 1.376(7) . ?
C149 C150 1.451(6) . ?
N1 C75 1.156(14) . ?
C75 C76 1.377(14) . ?
N3 C153 1.134(14) . ?
C153 C154 1.391(15) . ?
C47A C46A 1.502(13) . ?
C46A C45A 1.495(13) . ?
C45A C44A 1.524(14) . ?
